data_4116056
loop_
_publ_author_name
'Olivier S\'en\`eque'
'Marie-No\"elle Rager'
'Michel Giorgi'
'Olivia Reinaud'

_publ_section_title
;
 Calix[6]arenes and Zinc: Biomimetic Receptors for Neutral Molecules
;
_journal_name_full 'Journal of the American Chemical Society'
_journal_page_first 6183
_journal_page_last 6189
_journal_paper_doi 10.1021/ja000185+
_journal_volume 122
_journal_year 2000
_chemical_compound_source 'Local laboratory'
_chemical_formula_sum 'C176 H220 Cl4 N14 O32 Zn2'
_chemical_formula_weight 3288.33
_space_group_IT_number 2
_symmetry_cell_setting triclinic
_symmetry_space_group_name_Hall '-P 1'
_symmetry_space_group_name_H-M 'P -1'
_atom_type_scat_source 'D.Waasmaier&A.Kirfel,Acta Cryst.1995,A51, 416-431'
_cell_angle_alpha 90.442(2)
_cell_angle_beta 77.707(2)
_cell_angle_gamma 78.950(2)
_cell_formula_units_Z 2
_cell_length_a 18.2411(8)
_cell_length_b 22.9074(8)
_cell_length_c 24.7429(12)
_cell_measurement_reflns_used 48771
_cell_measurement_temperature 175
_cell_measurement_theta_max 23
_cell_measurement_theta_min 1
_cell_volume 9901.9(7)
_computing_data_collection KappaCCD
_computing_data_reduction maXus
_computing_molecular_graphics maXus
_computing_publication_material maXus
_computing_structure_refinement maXus
_computing_structure_solution maXus
_diffrn_measurement_device KappaCCD
_diffrn_orient_matrix_type X=UH
_diffrn_orient_matrix_UB_11 0.01000
_diffrn_orient_matrix_UB_12 0.00000
_diffrn_orient_matrix_UB_13 0.00000
_diffrn_orient_matrix_UB_21 0.00000
_diffrn_orient_matrix_UB_22 0.01000
_diffrn_orient_matrix_UB_23 0.00000
_diffrn_orient_matrix_UB_31 0.00000
_diffrn_orient_matrix_UB_32 0.00000
_diffrn_orient_matrix_UB_33 0.01000
_diffrn_radiation_type xray
_diffrn_radiation_wavelength 0.71073
_diffrn_reflns_limit_h_max 20
_diffrn_reflns_limit_h_min 0
_diffrn_reflns_limit_k_max 25
_diffrn_reflns_limit_k_min -24
_diffrn_reflns_limit_l_max 27
_diffrn_reflns_limit_l_min -26
_diffrn_reflns_number 26346
_diffrn_reflns_theta_max 23
_exptl_absorpt_coefficient_mu 25.1
_exptl_absorpt_correction_type none
_exptl_crystal_colour Colourless
_exptl_crystal_density_diffrn 1.55
_exptl_crystal_density_meas 1.25
_exptl_crystal_description prism
_exptl_crystal_size_max 0.3
_exptl_crystal_size_mid 0.2
_exptl_crystal_size_min 0.2
_refine_diff_density_max 0.85
_refine_diff_density_min -0.60
_refine_ls_extinction_method none
_refine_ls_goodness_of_fit_obs 5.09
_refine_ls_hydrogen_treatment none
_refine_ls_number_parameters 1316
_refine_ls_number_reflns 14101
_refine_ls_R_factor_obs 0.125
_refine_ls_shift/esd_max 0.715
_refine_ls_shift/esd_mean 0.0730
_refine_ls_structure_factor_coef F
_refine_ls_weighting_scheme 'Count statistics'
_refine_ls_wR_factor_obs 0.1339
_reflns_number_observed 14101
_reflns_number_total 25801
_reflns_observed_criterion refl_observed_if_I_>_3.00_sigma(I)
_cod_data_source_file ja0001852B_1.cif
_cod_data_source_block os75
_cod_original_cell_volume 9901.9(1)
_cod_original_sg_symbol_H-M 'P -1 '
_cod_original_formula_sum 'C176 H220 Zn2 Cl4 O32 N14'
_cod_database_code 4116056

loop_
_symmetry_equiv_pos_as_xyz
+X,+Y,+Z
-X,-Y,-Z

loop_
_atom_site_aniso_label
_atom_site_aniso_U_11
_atom_site_aniso_U_22
_atom_site_aniso_U_33
_atom_site_aniso_U_12
_atom_site_aniso_U_13
_atom_site_aniso_U_23
Zn1 0.064(1) 0.0529(9) 0.0433(9) -.0116(8) 0.0004(8) 0.0010(7)
Zn2 0.072(1) 0.060(1) 0.052(1) -.0001(9) -.0103(8) -.0023(7)
Cl1 0.121(5) 0.184(7) 0.228(8) -.006(5) -.078(5) -.107(6)
Cl2 0.246(3) 0.166(3) 0.248(3) 0.018(2) -.101(2) -.087(2)
Cl3 0.080(4) 0.076(2) 0.063(3) 0.014(3) 0.018(3) 0.017(2)
Cl4 0.128(8) 0.060(8) 0.06(1) 0.025(7) 0.004(7) 0.014(7)
O1 0.15(2) 0.14(2) 0.17(1) -.03(1) -.09(1) -.02(1)
O2 0.26(1) 0.35(2) 0.62(2) 0.04(1) -.17(1) -.34(2)
O3 0.28(2) 0.31(1) 0.27(2) -.11(1) -.09(1) -.03(1)
O4 0.182(6) 0.263(5) 0.380(5) -.032(4) -.041(4) -.233(4)
O5 1.123(5) 0.151(4) 0.279(5) 0.243(4) -.046(4) -.022(4)
O6 0.332(6) 0.330(5) 0.323(5) -.181(5) -.130(4) -.085(4)
O7 0.243(7) 0.451(5) 0.493(7) 0.099(5) -.018(5) -.250(4)
O8 0.351(5) 0.279(5) 0.286(6) -.083(4) -.113(4) -.074(4)
O9 0.083(6) 0.097(6) 0.148(6) 0.030(5) 0.033(5) 0.042(4)
O10 0.210(6) 0.196(5) 0.132(5) -.003(4) 0.011(4) -.044(4)
O11 0.121(5) 0.231(5) 0.237(5) -.048(4) -.064(4) 0.181(4)
O12 0.201(8) 0.171(5) 0.226(5) -.108(5) -.096(5) 0.085(4)
O13 0.123(6) 0.079(5) 0.095(5) 0.039(5) 0.025(4) 0.018(4)
O14 0.144(6) 0.116(5) 0.093(5) 0.044(4) 0.036(4) 0.014(4)
O15 0.326(5) 0.215(4) 0.287(5) -.201(4) -.105(4) 0.000(3)
O16 0.173(9) 0.397(7) 0.144(7) 0.016(7) -.019(6) 0.178(5)
O17 0.059(9) 0.051(7) 0.051(7) -.002(7) -.014(6) 0.004(6)
O18 0.052(9) 0.045(6) 0.043(6) 0.003(7) -.010(6) 0.005(5)
O19 0.068(8) 0.065(9) 0.043(8) -.023(7) -.008(7) 0.001(6)
O20 0.093(9) 0.038(7) 0.065(7) -.009(6) 0.014(6) -.008(5)
O21 0.048(9) 0.052(7) 0.069(8) -.005(7) 0.000(7) 0.001(6)
O22 0.05(1) 0.079(8) 0.056(7) -.020(7) -.008(6) 0.007(5)
O23 0.062(9) 0.048(8) 0.045(7) 0.003(7) -.007(6) -.005(5)
O24 0.051(9) 0.058(7) 0.036(6) 0.001(7) 0.000(6) -.004(5)
O25 0.107(8) 0.053(8) 0.040(7) 0.027(7) -.024(6) -.018(6)
O26 0.068(7) 0.059(8) 0.041(7) -.021(6) -.006(6) 0.010(5)
O27 0.05(1) 0.052(9) 0.035(8) -.010(8) 0.002(7) 0.001(7)
O28 0.06(1) 0.04(2) 0.036(9) 0.00(1) -.007(8) 0.00(1)
O29 0.16(1) 0.17(2) 0.27(1) 0.02(1) -.01(1) -.03(1)
O30 0.152(7) 0.196(5) 0.149(7) -.065(5) 0.006(5) 0.004(5)
O31 0.233(6) 0.293(5) 0.317(6) -.155(5) -.029(5) 0.138(4)
O32 0.270(7) 0.225(5) 0.447(6) -.058(5) -.116(5) 0.025(4)
N1 0.076(7) 0.057(5) 0.041(7) -.013(5) -.009(6) 0.002(5)
N2 0.067(7) 0.062(7) 0.051(8) -.017(6) 0.007(6) 0.014(5)
N3 0.085(8) 0.052(6) 0.030(9) -.017(6) -.003(7) 0.006(6)
N4 0.058(8) 0.079(7) 0.061(9) -.026(6) -.020(7) 0.026(6)
N5 0.077(6) 0.049(6) 0.052(6) -.007(5) 0.007(5) 0.003(4)
N6 0.086(5) 0.050(5) 0.064(5) -.001(4) 0.016(4) -.011(4)
N7 0.092(5) 0.068(6) 0.037(6) -.020(5) -.008(5) -.012(5)
N8 0.071(6) 0.072(5) 0.036(6) 0.007(5) -.010(5) -.012(4)
N9 0.082(6) 0.062(6) 0.033(6) 0.002(5) -.013(4) 0.009(4)
N10 0.060(5) 0.071(6) 0.045(7) 0.001(5) -.011(5) 0.003(5)
N11 0.06(1) 0.066(7) 0.041(9) -.002(7) 0.004(7) -.007(6)
N12 0.090(6) 0.083(5) 0.055(5) -.026(4) -.019(4) 0.014(4)
N13 0.090(6) 0.241(5) 0.047(5) -.050(4) -.001(4) 0.016(4)
N14 0.127(6) 0.204(5) 0.073(6) -.071(5) 0.000(5) -.039(4)
C1 0.061(6) 0.038(5) 0.069(7) -.014(5) -.014(5) 0.003(5)
C2 0.058(6) 0.037(5) 0.052(6) -.003(5) -.026(5) 0.004(4)
C3 0.066(6) 0.035(5) 0.040(5) -.007(5) -.003(4) 0.003(4)
C4 0.07(1) 0.045(6) 0.06(1) -.014(7) -.036(8) 0.010(6)
C5 0.057(7) 0.064(5) 0.067(7) -.023(5) 0.002(5) -.009(4)
C6 0.074(8) 0.048(5) 0.088(6) -.010(5) -.046(6) 0.014(4)
C7 0.048(6) 0.045(6) 0.073(7) -.006(5) -.019(5) 0.024(5)
C8 0.052(7) 0.052(4) 0.041(7) 0.008(5) -.012(5) 0.018(4)
C9 0.046(7) 0.035(5) 0.037(8) 0.002(5) -.013(6) 0.008(5)
C10 0.038(7) 0.057(5) 0.047(8) -.003(5) -.018(6) 0.019(5)
C11 0.05(1) 0.051(9) 0.05(1) -.005(8) -.008(8) 0.010(7)
C12 0.043(6) 0.054(6) 0.045(7) 0.010(5) -.004(5) 0.013(5)
C13 0.036(5) 0.057(6) 0.058(6) -.002(5) -.011(4) 0.011(4)
C14 0.075(5) 0.038(5) 0.059(7) -.001(4) -.034(5) 0.005(4)
C15 0.047(7) 0.047(7) 0.041(7) -.007(6) -.006(6) 0.020(5)
C16 0.050(6) 0.038(7) 0.043(8) -.018(6) -.007(5) 0.002(6)
C17 0.052(7) 0.041(6) 0.049(6) -.013(5) -.002(5) -.002(5)
C18 0.056(9) 0.036(8) 0.07(1) -.002(7) -.001(9) 0.009(8)
C19 0.062(6) 0.042(6) 0.047(9) 0.002(5) -.015(6) 0.006(5)
C20 0.052(6) 0.051(6) 0.034(8) -.012(5) -.015(5) 0.012(5)
C21 0.078(6) 0.028(8) 0.09(1) -.005(6) 0.000(6) -.002(7)
C22 0.064(8) 0.033(9) 0.07(1) -.002(7) -.004(8) 0.001(8)
C23 0.087(8) 0.030(7) 0.05(1) -.014(6) 0.011(8) -.010(6)
C24 0.046(7) 0.055(8) 0.07(1) -.005(6) 0.007(7) -.025(7)
C25 0.063(9) 0.024(8) 0.07(1) 0.006(7) 0.008(9) 0.001(8)
C26 0.06(1) 0.029(8) 0.08(1) 0.005(8) 0.013(8) 0.005(7)
C27 0.07(1) 0.036(8) 0.072(7) -.001(7) 0.018(7) -.003(6)
C28 0.07(1) 0.065(9) 0.076(8) -.039(8) 0.018(7) -.035(7)
C29 0.04(1) 0.05(1) 0.065(8) 0.006(9) 0.004(8) -.003(7)
C30 0.04(1) 0.056(9) 0.049(8) 0.00(1) 0.003(9) -.002(7)
C31 0.04(2) 0.04(1) 0.07(1) 0.00(1) -.01(1) 0.00(1)
C32 0.06(1) 0.07(1) 0.06(1) -.01(1) -.01(1) 0.00(1)
C33 0.05(1) 0.076(9) 0.073(9) 0.008(8) 0.003(8) -.019(7)
C34 0.06(1) 0.063(9) 0.051(8) -.007(8) 0.008(7) -.013(7)
C35 0.06(1) 0.04(1) 0.123(9) -.006(8) -.027(8) 0.002(7)
C36 0.05(1) 0.05(1) 0.095(9) -.01(1) -.024(8) -.003(8)
C37 0.04(1) 0.066(9) 0.08(1) -.02(1) -.01(1) 0.003(8)
C38 0.05(1) 0.08(1) 0.12(1) -.010(9) -.029(8) 0.002(8)
C39 0.065(8) 0.08(1) 0.131(9) -.011(8) -.015(7) -.028(7)
C40 0.07(1) 0.055(9) 0.121(9) 0.004(8) -.031(8) -.016(7)
C41 0.05(1) 0.080(8) 0.113(8) -.011(8) -.022(7) -.012(6)
C42 0.06(1) 0.05(1) 0.114(9) 0.00(1) -.023(8) 0.021(8)
C43 0.09(1) 0.06(2) 0.08(1) 0.00(1) -.01(1) 0.04(1)
C44 0.081(5) 0.059(5) 0.026(5) -.010(4) -.004(4) 0.011(4)
C45 0.062(6) 0.061(5) 0.046(5) -.031(5) -.019(4) 0.016(4)
C46 0.088(5) 0.073(5) 0.036(6) -.027(4) -.013(4) 0.000(4)
C47 0.118(6) 0.057(6) 0.032(6) -.023(5) -.002(5) -.004(5)
C48 0.126(6) 0.101(6) 0.090(6) -.017(5) -.052(5) 0.015(4)
C49 0.107(7) 0.112(6) 0.091(6) -.062(5) -.047(5) -.001(4)
C50 0.102(8) 0.064(7) 0.038(8) -.036(6) 0.019(6) 0.004(6)
C51 0.064(6) 0.054(5) 0.048(6) -.009(5) -.002(5) -.005(4)
C52 0.070(6) 0.068(5) 0.050(6) -.003(5) 0.002(5) -.002(4)
C53 0.083(8) 0.097(5) 0.044(6) -.003(6) 0.012(6) 0.004(4)
C54 0.12(1) 0.058(6) 0.10(1) 0.015(7) 0.015(8) -.002(6)
C55 0.076(9) 0.075(9) 0.07(1) 0.004(8) 0.020(8) 0.000(7)
C56 0.047(8) 0.092(6) 0.052(9) -.005(6) -.006(7) 0.015(6)
C57 0.05(1) 0.063(8) 0.045(8) -.004(8) -.004(7) 0.010(6)
C58 0.079(9) 0.048(5) 0.031(6) -.009(5) 0.007(6) 0.007(4)
C59 0.065(7) 0.094(4) 0.042(5) -.002(5) -.007(5) 0.004(4)
C60 0.095(8) 0.154(5) 0.081(6) -.074(5) -.014(5) 0.047(4)
C61 0.040(9) 0.046(6) 0.036(7) -.012(6) 0.006(6) 0.001(5)
C62 0.046(9) 0.046(7) 0.027(6) -.006(6) 0.007(6) 0.000(5)
C63 0.04(1) 0.036(6) 0.047(7) 0.001(7) -.008(6) -.004(5)
C64 0.05(1) 0.061(7) 0.043(9) -.002(8) 0.001(8) -.004(6)
C65 0.044(9) 0.050(5) 0.046(6) -.004(6) -.005(6) -.001(4)
C66 0.058(7) 0.049(5) 0.040(6) -.012(5) 0.003(5) -.002(4)
C67 0.053(8) 0.040(5) 0.051(6) 0.006(5) 0.004(5) 0.000(4)
C68 0.055(8) 0.044(7) 0.052(7) 0.009(6) -.007(6) -.014(5)
C69 0.06(1) 0.039(6) 0.041(7) 0.008(7) -.013(7) -.007(5)
C70 0.09(1) 0.045(6) 0.044(7) 0.007(6) -.010(6) -.007(5)
C71 0.10(1) 0.048(7) 0.100(9) 0.004(7) -.023(8) 0.010(6)
C72 0.087(5) 0.085(5) 0.096(5) 0.010(5) -.036(4) 0.005(4)
C73 0.080(6) 0.049(5) 0.086(6) 0.032(4) -.027(5) 0.004(4)
C74 0.083(5) 0.056(5) 0.048(6) -.019(4) 0.010(4) -.008(4)
C75 0.097(7) 0.029(6) 0.047(6) -.012(5) -.013(5) -.005(5)
C76 0.083(7) 0.027(7) 0.035(6) 0.000(6) -.016(5) 0.002(5)
C77 0.086(7) 0.040(6) 0.044(6) -.008(6) -.020(5) -.002(5)
C78 0.096(8) 0.055(7) 0.063(8) -.032(6) -.017(6) -.009(6)
C79 0.091(5) 0.066(5) 0.041(6) -.021(4) -.001(4) -.008(4)
C80 0.106(6) 0.058(4) 0.053(6) -.031(4) -.019(5) 0.004(4)
C81 0.103(6) 0.037(6) 0.064(6) -.004(5) -.029(4) 0.002(4)
C82 0.107(6) 0.047(5) 0.038(6) -.024(5) -.024(5) 0.009(4)
C83 0.067(6) 0.042(5) 0.046(7) -.010(5) -.010(5) 0.002(4)
C84 0.087(7) 0.042(5) 0.048(6) -.027(5) -.008(5) 0.003(4)
C85 0.072(8) 0.067(7) 0.057(8) -.027(7) -.003(6) -.002(6)
C86 0.11(1) 0.06(1) 0.057(9) -.040(8) 0.003(7) 0.014(8)
C87 0.11(1) 0.060(8) 0.050(8) -.034(8) -.019(7) 0.012(6)
C88 0.10(1) 0.036(8) 0.060(7) -.003(8) -.023(7) 0.001(6)
C89 0.04(1) 0.05(1) 0.036(9) 0.00(1) -.006(9) 0.000(7)
C90 0.05(1) 0.03(1) 0.055(9) 0.00(1) 0.007(9) 0.005(7)
C91 0.03(1) 0.045(9) 0.05(1) -.008(9) -.007(9) -.002(7)
C92 0.06(1) 0.07(1) 0.05(1) -.01(1) -.01(1) 0.002(9)
C93 0.06(1) 0.066(8) 0.051(7) -.011(8) -.002(7) -.014(6)
C94 0.07(1) 0.055(9) 0.050(8) -.005(8) -.003(8) 0.005(7)
C95 0.05(1) 0.04(1) 0.062(9) -.007(9) -.012(8) 0.003(7)
C96 0.04(1) 0.04(1) 0.05(1) 0.00(1) -.004(9) 0.00(1)
C97 0.058(9) 0.022(9) 0.040(9) 0.004(7) -.004(7) 0.006(7)
C98 0.04(1) 0.051(8) 0.043(8) -.003(7) -.004(7) 0.005(6)
C99 0.05(1) 0.039(9) 0.049(8) -.006(9) -.013(7) 0.006(7)
C100 0.06(1) 0.04(2) 0.06(1) -.02(1) -.017(9) 0.00(1)
C101 0.06(1) 0.03(1) 0.051(9) 0.00(1) -.008(9) 0.002(9)
C102 0.05(1) 0.053(8) 0.05(1) 0.006(8) -.006(8) 0.010(6)
C103 0.062(4) 0.0891 0.0526 -.0133 0.0115 0.0140
C104 0.09(1) 0.06(1) 0.031(9) -.02(1) -.014(9) -.006(8)
C105 0.063(8) 0.05(1) 0.03(1) 0.007(8) -.006(7) 0.007(7)
C106 0.122(4) 0.0763 0.0402 -.0234 -.0183 0.0040
C107 0.09(1) 0.07(1) 0.045(9) -.005(9) -.007(8) 0.008(8)
C108 0.10(1) 0.07(1) 0.06(1) 0.02(1) -.010(9) -.009(8)
C109 0.123(4) 0.0731 0.0889 0.0394 -.0531 -.0463
C110 0.10(2) 0.06(1) 0.02(2) 0.01(1) -.02(1) 0.00(1)
C111 0.06(1) 0.058(9) 0.042(9) 0.01(1) -.013(9) -.012(7)
C112 0.07(2) 0.07(1) 0.050(9) -.01(1) -.01(1) -.010(9)
C113 0.10(2) 0.07(1) 0.04(2) 0.00(1) -.01(2) 0.00(1)
C114 0.072(6) 0.14(4) 0.09(2) -.05(3) -.02(2) 0.01(2)
C115 0.051(6) 0.0718 0.0640 0.0000 -.0177 -.0117
C116 0.07(2) 0.05(2) 0.05(2) 0.01(2) -.01(1) 0.00(1)
C117 0.07(2) 0.06(3) 0.04(1) -.01(2) 0.00(1) 0.00(1)
C118 0.09(2) 0.12(2) 0.04(2) -.02(1) -.01(1) 0.01(1)
C119 0.08(2) 0.15(1) 0.05(1) -.02(1) 0.00(1) 0.01(1)
C120 0.13(2) 0.071(9) 0.128(9) -.03(1) -.03(1) 0.045(7)
C121 0.09(1) 0.09(1) 0.07(2) -.016(9) -.03(1) 0.001(9)
C122 0.04(1) 0.07(1) 0.06(1) 0.02(1) 0.00(1) 0.01(1)
C123 0.117(9) 0.07(1) 0.04(1) 0.024(8) -.020(8) 0.011(8)
C125 0.06(4) 0.11(6) 0.05(2) -.01(4) 0.01(2) -.01(2)
C126 0.13(3) 0.10(5) 0.13(1) -.02(3) -.03(2) -.06(2)
C129 0.13(2) 0.12(2) 0.04(1) -.07(1) -.02(1) -.01(1)
C132 0.08(1) 0.05(3) 0.07(2) -.01(2) -.01(1) -.01(2)
C133 0.18(2) 0.13(2) 0.08(2) -.03(2) -.01(2) 0.01(1)
C134 0.18(2) 0.27(3) 0.05(2) -.13(2) -.03(1) 0.00(2)
C135 0.11(3) 0.12(2) 0.14(2) -.01(2) -.06(2) -.01(2)
C136 0.17(1) 0.13(1) 0.07(2) -.08(1) 0.03(1) 0.01(1)
C137 0.19(2) 0.058(9) 0.05(2) 0.00(1) -.02(2) -.01(1)
C138 0.06(2) 0.07(1) 0.14(1) -.01(1) 0.04(1) 0.011(9)
C139 0.09(2) 0.13(3) 0.07(1) 0.05(2) -.01(1) -.02(1)
C140 0.05(3) 0.07(2) 0.10(2) 0.01(2) 0.00(2) 0.01(1)
C141 0.13(2) 0.17(2) 0.07(1) 0.03(2) -.06(1) 0.00(1)
C142 0.26(3) 0.49(4) 0.06(4) 0.21(3) -.01(3) 0.04(3)
C143 0.198(9) 0.42(2) 0.07(4) -.23(3) 0.04(2) -.05(2)
C144 0.30(1) 0.1883 0.0527 -.1133 0.0124 -.0381
C145 0.11(1) 0.1509 0.1029 -.0340 -.0623 0.0296
C146 0.133(9) 0.1571 0.0780 -.0752 -.0301 0.0391
C147 0.173(7) 0.1166 0.0910 -.0085 -.0213 -.0332
C148 0.207(7) 0.18(2) 0.29(5) 0.01(3) -.18(4) -.05(3)
C149 0.07(1) 0.2455 0.1570 -.0724 0.0126 -.1221
C150 0.18(1) 0.15(2) 0.09(2) -.04(2) -.02(2) 0.01(2)
C151 0.11(2) 0.29(4) 0.09(2) 0.06(2) -.06(2) -.05(3)
C152 0.18(2) 0.15(1) 0.15(1) -.042(9) 0.010(8) -.002(9)
C153 0.07(1) 0.10(1) 0.13(2) -.04(1) -.04(1) -.02(1)
C154 0.12(1) 0.0434 0.2563 0.0622 -.1108 -.0701
C155 0.186(9) 0.11(5) 0.05(7) -.04(5) 0.00(3) -.02(3)
C156 0.17(1) 0.2355 0.0651 -.0899 -.0532 -.0007
C157 0.228(9) 0.1733 0.0990 -.0739 -.0650 0.0574
C158 0.19(2) 0.1789 0.0807 -.0008 -.0122 -.0442
C159 0.19(2) 0.3264 0.2824 -.1930 0.1071 -.1754

loop_
_atom_site_label
_atom_site_fract_x
_atom_site_fract_y
_atom_site_fract_z
_atom_site_U_iso_or_equiv
_atom_site_occupancy
_atom_site_thermal_displace_type
Zn1 0.18170(9) 0.14500(6) 0.63130(6) 0.0559(9) 1.00 Uij
Zn2 0.2310(1) 0.30970(7) 0.36740(6) 0.065(1) 1.00 Uij
Cl1 0.8612(4) 0.0723(3) 0.4767(4) 0.182(6) 1.00 Uij
Cl2 0.2995(2) 0.4752(2) 0.5061(2) 0.228(3) 1.00 Uij
Cl3 0.4554(3) 0.1395(2) 0.4713(2) 0.080(3) 1.00 Uij
Cl4 -0.0233(7) 0.3456(5) 0.5407(5) 0.091(8) 1.00 Uij
O1 0.810(1) 0.0321(8) 0.4784(7) 0.15(1) 1.00 Uij
O2 0.9398(8) 0.0383(8) 0.4835(8) 0.42(1) 1.00 Uij
O3 0.866(1) 0.1030(8) 0.4135(8) 0.29(2) 1.00 Uij
O4 0.8338(5) 0.1190(3) 0.5132(3) 0.286(5) 1.00 Uij
O5 0.3174(4) 0.4162(3) 0.5053(3) 0.571(4) 1.00 Uij
O6 0.3421(5) 0.5078(3) 0.5321(3) 0.326(5) 1.00 Uij
O7 0.2245(5) 0.5102(3) 0.5193(4) 0.423(5) 1.00 Uij
O8 0.3084(5) 0.4872(3) 0.4487(3) 0.310(5) 1.00 Uij
O9 0.3737(5) 0.1617(4) 0.4788(3) 0.120(5) 1.00 Uij
O10 0.4820(5) 0.1181(3) 0.4177(3) 0.191(5) 1.00 Uij
O11 0.4761(4) 0.0974(3) 0.5071(3) 0.199(5) 1.00 Uij
O12 0.4965(6) 0.1869(3) 0.4641(3) 0.197(6) 1.00 Uij
O13 0.0162(5) 0.2886(3) 0.5385(3) 0.110(5) 1.00 Uij
O14 -0.0911(5) 0.3477(3) 0.5853(3) 0.131(5) 1.00 Uij
O15 0.0217(4) 0.3820(3) 0.5428(3) 0.272(4) 1.00 Uij
O16 -0.0479(8) 0.3592(5) 0.4946(4) 0.250(7) 1.00 Uij
O17 0.1168(7) 0.3376(5) 0.6848(4) 0.056(7) 1.00 Uij
O18 0.0019(7) 0.2338(5) 0.7134(4) 0.049(7) 1.00 Uij
O19 -0.0135(7) 0.0394(5) 0.6929(5) 0.060(8) 1.00 Uij
O20 0.1809(7) 0.0011(4) 0.7135(4) 0.070(7) 1.00 Uij
O21 0.3980(7) 0.0493(5) 0.6764(5) 0.059(8) 1.00 Uij
O22 0.3173(8) 0.1986(5) 0.6977(4) 0.064(8) 1.00 Uij
O23 0.0495(7) 0.2077(5) 0.3416(4) 0.055(8) 1.00 Uij
O24 0.0577(7) 0.3521(5) 0.3037(4) 0.051(8) 1.00 Uij
O25 0.1884(7) 0.4915(5) 0.3021(4) 0.071(7) 1.00 Uij
O26 0.3553(6) 0.3912(5) 0.2711(4) 0.058(7) 1.00 Uij
O27 0.4803(8) 0.2037(6) 0.2942(5) 0.049(9) 1.00 Uij
O28 0.3174(9) 0.1603(9) 0.2949(6) 0.05(1) 1.00 Uij
O29 0.677(1) 0.0600(9) 0.6624(7) 0.21(1) 1.00 Uij
O30 0.6080(6) 0.1106(3) 0.5805(5) 0.171(6) 1.00 Uij
O31 0.7694(6) 0.2107(5) 0.3323(3) 0.284(5) 1.00 Uij
O32 0.6624(5) 0.2547(6) 0.4066(5) 0.319(5) 1.00 Uij
N1 0.2361(6) 0.2084(3) 0.5973(5) 0.060(6) 1.00 Uij
N2 0.3121(7) 0.2728(5) 0.5793(3) 0.063(6) 1.00 Uij
N3 0.0830(5) 0.1504(6) 0.6079(5) 0.058(7) 1.00 Uij
N4 -0.0337(7) 0.1724(5) 0.5966(5) 0.066(7) 1.00 Uij
N5 0.2462(4) 0.0656(3) 0.6039(2) 0.063(5) 1.00 Uij
N6 0.3026(6) -0.0289(2) 0.5891(4) 0.072(5) 1.00 Uij
N7 0.1410(7) 0.3761(3) 0.4001(4) 0.068(5) 1.00 Uij
N8 0.0354(4) 0.4441(3) 0.4142(2) 0.063(5) 1.00 Uij
N9 0.3277(6) 0.3280(3) 0.3842(4) 0.062(5) 1.00 Uij
N10 0.4326(7) 0.3613(3) 0.3825(4) 0.061(5) 1.00 Uij
N11 0.2156(8) 0.2315(5) 0.4003(5) 0.058(8) 1.00 Uij
N12 0.2198(4) 0.1412(5) 0.4219(5) 0.078(5) 1.00 Uij
N13 0.1638(7) 0.1655(5) 0.7117(2) 0.129(5) 1.00 Uij
N14 0.2305(8) 0.3166(2) 0.2869(5) 0.138(5) 1.00 Uij
C1 0.1729(4) 0.3279(5) 0.7631(5) 0.058(6) 1.00 Uij
C2 0.1072(7) 0.3381(5) 0.7431(2) 0.050(5) 1.00 Uij
C3 0.0346(8) 0.3453(2) 0.7760(5) 0.049(5) 1.00 Uij
C4 0.0272(8) 0.3423(5) 0.8341(6) 0.061(8) 1.00 Uij
C5 0.0882(5) 0.3323(5) 0.8575(6) 0.065(6) 1.00 Uij
C6 0.1610(4) 0.3250(4) 0.8236(5) 0.070(6) 1.00 Uij
C7 -0.0349(4) 0.3561(3) 0.7524(3) 0.057(6) 1.00 Uij
C8 -0.0883(5) 0.3111(5) 0.7715(6) 0.051(6) 1.00 Uij
C9 -0.0690(4) 0.2538(4) 0.7503(5) 0.041(6) 1.00 Uij
C10 -0.1167(4) 0.2127(3) 0.7647(3) 0.049(6) 1.00 Uij
C11 -0.1844(8) 0.2291(6) 0.8072(6) 0.051(9) 1.00 Uij
C12 -0.2000(8) 0.2863(6) 0.8330(3) 0.050(6) 1.00 Uij
C13 -0.1528(7) 0.3274(5) 0.8132(2) 0.052(5) 1.00 Uij
C14 -0.0985(4) 0.1500(3) 0.7391(3) 0.059(5) 1.00 Uij
C15 -0.0631(8) 0.1034(6) 0.7757(3) 0.047(7) 1.00 Uij
C16 -0.0241(7) 0.0487(5) 0.7501(2) 0.044(6) 1.00 Uij
C17 0.0086(4) 0.0042(3) 0.7807(3) 0.049(6) 1.00 Uij
C18 0.0008(8) 0.0144(5) 0.8373(7) 0.057(9) 1.00 Uij
C19 -0.0390(9) 0.0690(3) 0.8638(7) 0.053(6) 1.00 Uij
C20 -0.0692(9) 0.1135(7) 0.8305(3) 0.046(6) 1.00 Uij
C21 0.0527(5) -0.0575(7) 0.7514(7) 0.068(7) 1.00 Uij
C22 0.1312(9) -0.0768(3) 0.7652(7) 0.058(9) 1.00 Uij
C23 0.1938(9) -0.0500(8) 0.7446(3) 0.060(8) 1.00 Uij
C24 0.2640(5) -0.0697(7) 0.7551(7) 0.060(8) 1.00 Uij
C25 0.2746(8) -0.1162(6) 0.7898(7) 0.057(9) 1.00 Uij
C26 0.2129(9) -0.1430(6) 0.8134(6) 0.060(9) 1.00 Uij
C27 0.1432(8) -0.1234(5) 0.7993(5) 0.065(8) 1.00 Uij
C28 0.3302(9) -0.0413(6) 0.7271(5) 0.072(9) 1.00 Uij
C29 0.348(1) 0.0086(6) 0.7619(5) 0.06(1) 1.00 Uij
C30 0.386(1) 0.0500(6) 0.7343(5) 0.05(1) 1.00 Uij
C31 0.409(1) 0.0930(8) 0.7625(7) 0.05(1) 1.00 Uij
C32 0.393(1) 0.0946(8) 0.8203(7) 0.07(1) 1.00 Uij
C33 0.3538(9) 0.0531(6) 0.8492(6) 0.070(9) 1.00 Uij
C34 0.3318(8) 0.0101(6) 0.8204(5) 0.062(9) 1.00 Uij
C35 0.4527(9) 0.1380(6) 0.7308(6) 0.078(9) 1.00 Uij
C36 0.414(1) 0.2021(8) 0.7502(6) 0.07(1) 1.00 Uij
C37 0.351(1) 0.2317(7) 0.7307(7) 0.06(1) 1.00 Uij
C38 0.3188(9) 0.2905(6) 0.7457(6) 0.08(1) 1.00 Uij
C39 0.3471(7) 0.3197(6) 0.7842(6) 0.096(9) 1.00 Uij
C40 0.4068(9) 0.2901(6) 0.8079(5) 0.086(9) 1.00 Uij
C41 0.4410(9) 0.2313(6) 0.7881(5) 0.084(9) 1.00 Uij
C42 0.250(1) 0.3217(7) 0.7247(5) 0.08(1) 1.00 Uij
C43 0.124(1) 0.3940(9) 0.6602(7) 0.08(1) 1.00 Uij
C44 0.0087(4) 0.2481(5) 0.6539(5) 0.058(5) 1.00 Uij
C45 0.0189(7) 0.1907(5) 0.6199(2) 0.056(5) 1.00 Uij
C46 0.0721(7) 0.1027(3) 0.5753(5) 0.067(5) 1.00 Uij
C47 -0.0013(4) 0.1180(5) 0.5689(5) 0.072(6) 1.00 Uij
C48 -0.1136(7) 0.2049(5) 0.6010(2) 0.107(5) 1.00 Uij
C49 -0.0707(7) 0.0133(3) 0.6751(5) 0.102(6) 1.00 Uij
C50 0.1757(7) -0.0067(5) 0.6565(5) 0.072(7) 1.00 Uij
C51 0.2395(6) 0.0095(3) 0.6183(5) 0.058(6) 1.00 Uij
C52 0.3149(5) 0.0615(6) 0.5648(6) 0.066(5) 1.00 Uij
C53 0.3478(7) 0.0027(6) 0.5555(3) 0.080(6) 1.00 Uij
C54 0.3171(6) -0.0956(3) 0.5924(5) 0.102(8) 1.00 Uij
C55 0.4717(5) 0.0130(6) 0.6486(6) 0.081(9) 1.00 Uij
C56 0.3530(7) 0.1877(6) 0.6388(3) 0.066(7) 1.00 Uij
C57 0.3005(8) 0.2220(5) 0.6050(5) 0.057(8) 1.00 Uij
C58 0.2035(6) 0.2514(3) 0.5658(4) 0.056(6) 1.00 Uij
C59 0.2510(8) 0.2901(5) 0.5538(3) 0.070(5) 1.00 Uij
C60 0.3775(6) 0.3032(6) 0.5767(4) 0.110(6) 1.00 Uij
C61 0.1281(6) 0.1572(3) 0.2580(4) 0.043(7) 1.00 Uij
C62 0.0628(8) 0.1995(5) 0.2847(2) 0.043(7) 1.00 Uij
C63 0.0186(6) 0.2341(6) 0.2537(4) 0.042(7) 1.00 Uij
C64 0.0359(9) 0.2262(5) 0.1964(5) 0.056(9) 1.00 Uij
C65 0.1001(8) 0.1838(4) 0.1690(6) 0.049(6) 1.00 Uij
C66 0.1454(6) 0.1492(3) 0.2007(3) 0.052(6) 1.00 Uij
C67 -0.0516(6) 0.2816(4) 0.2828(5) 0.052(6) 1.00 Uij
C68 -0.0469(8) 0.3434(4) 0.2615(6) 0.054(7) 1.00 Uij
C69 0.0025(6) 0.3773(3) 0.2749(3) 0.049(7) 1.00 Uij
C70 0.0027(6) 0.4345(4) 0.2572(5) 0.063(7) 1.00 Uij
C71 -0.0468(8) 0.4579(5) 0.2243(5) 0.085(8) 1.00 Uij
C72 -0.0958(8) 0.4240(4) 0.2078(3) 0.093(5) 1.00 Uij
C73 -0.0994(7) 0.3668(5) 0.2292(3) 0.076(5) 1.00 Uij
C74 0.0566(4) 0.4719(3) 0.2731(3) 0.066(5) 1.00 Uij
C75 0.1277(8) 0.4750(4) 0.2296(3) 0.060(6) 1.00 Uij
C76 0.1904(7) 0.4881(5) 0.2449(3) 0.051(6) 1.00 Uij
C77 0.2560(4) 0.4923(3) 0.2082(4) 0.058(6) 1.00 Uij
C78 0.2598(7) 0.4833(5) 0.1525(5) 0.073(7) 1.00 Uij
C79 0.1988(4) 0.4702(5) 0.1333(3) 0.068(5) 1.00 Uij
C80 0.1311(7) 0.4661(4) 0.1721(3) 0.073(5) 1.00 Uij
C81 0.3253(6) 0.5063(2) 0.2261(5) 0.070(5) 1.00 Uij
C82 0.3976(4) 0.4612(4) 0.2055(3) 0.065(5) 1.00 Uij
C83 0.4120(7) 0.4078(4) 0.2298(3) 0.054(5) 1.00 Uij
C84 0.4812(6) 0.3669(2) 0.2109(5) 0.060(5) 1.00 Uij
C85 0.5341(7) 0.3795(5) 0.1668(5) 0.067(7) 1.00 Uij
C86 0.5167(8) 0.4330(6) 0.1401(6) 0.078(9) 1.00 Uij
C87 0.4524(8) 0.4739(6) 0.1611(5) 0.073(8) 1.00 Uij
C88 0.4998(9) 0.3081(6) 0.2407(5) 0.066(8) 1.00 Uij
C89 0.491(1) 0.2528(7) 0.2085(6) 0.05(1) 1.00 Uij
C90 0.484(1) 0.2021(7) 0.2383(6) 0.05(1) 1.00 Uij
C91 0.475(1) 0.1502(6) 0.2115(6) 0.04(1) 1.00 Uij
C92 0.475(1) 0.1491(6) 0.1558(6) 0.06(1) 1.00 Uij
C93 0.4851(8) 0.1999(5) 0.1247(5) 0.063(8) 1.00 Uij
C94 0.4906(9) 0.2517(6) 0.1527(5) 0.061(9) 1.00 Uij
C95 0.467(1) 0.0942(6) 0.2449(6) 0.05(1) 1.00 Uij
C96 0.394(1) 0.0729(9) 0.2399(7) 0.04(1) 1.00 Uij
C97 0.3212(8) 0.1054(6) 0.2683(5) 0.042(8) 1.00 Uij
C98 0.2539(8) 0.0863(5) 0.2640(5) 0.047(8) 1.00 Uij
C99 0.2585(9) 0.0350(7) 0.2328(5) 0.048(9) 1.00 Uij
C100 0.329(1) 0.003(1) 0.2034(6) 0.05(1) 1.00 Uij
C101 0.395(1) 0.0217(9) 0.2085(6) 0.05(1) 1.00 Uij
C102 0.1753(9) 0.1226(5) 0.2966(6) 0.055(9) 1.00 Uij
C103 -0.0031(8) 0.1717(6) 0.3718(5) 0.07188 1.00 Uij
C104 0.034(1) 0.3483(7) 0.3640(6) 0.06(1) 1.00 Uij
C105 0.0699(8) 0.3886(6) 0.3918(6) 0.052(9) 1.00 Uij
C106 0.1541(9) 0.4244(6) 0.4283(6) 0.08179 1.00 Uij
C107 0.0856(9) 0.4681(8) 0.4363(6) 0.07(1) 1.00 Uij
C108 -0.044(1) 0.4722(7) 0.4165(6) 0.08(1) 1.00 Uij
C109 0.1596(9) 0.5520(7) 0.3283(6) 0.09985 1.00 Uij
C110 0.343(1) 0.4185(7) 0.3280(8) 0.06(1) 1.00 Uij
C111 0.367(1) 0.3689(6) 0.3648(5) 0.05(1) 1.00 Uij
C112 0.368(1) 0.2928(8) 0.4172(6) 0.07(1) 1.00 Uij
C113 0.432(1) 0.3132(9) 0.4167(9) 0.08(2) 1.00 Uij
C114 0.491(1) 0.4004(8) 0.3733(8) 0.10(3) 1.00 Uij
C115 0.550(1) 0.2016(9) 0.3122(8) 0.06461 1.00 Uij
C116 0.333(1) 0.161(1) 0.3495(9) 0.06(2) 1.00 Uij
C117 0.257(2) 0.178(1) 0.3910(8) 0.06(2) 1.00 Uij
C118 0.147(1) 0.2311(9) 0.4389(9) 0.09(2) 1.00 Uij
C119 0.151(1) 0.1723(9) 0.4538(7) 0.09(2) 1.00 Uij
C120 0.252(1) 0.0740(6) 0.4249(6) 0.11(1) 1.00 Uij
C121 0.0759(9) 0.3313(7) 0.9228(8) 0.08(1) 1.00 Uij
C122 -0.265(1) 0.3036(8) 0.8838(7) 0.07(1) 1.00 Uij
C123 -0.0486(8) 0.0806(6) 0.9263(6) 0.081(9) 1.00 Uij
C124 0.223(1) -0.1920(9) 0.8533(7) 0.08(2) 1.00 Uiso
C125 0.340(2) 0.053(2) 0.9144(9) 0.08(4) 1.00 Uij
C126 0.441(2) 0.321(2) 0.8515(8) 0.12(3) 1.00 Uij
C127 0.118(2) 0.171(1) 0.1069(8) 0.06(3) 1.00 Uiso
C128 -0.146(1) 0.4494(9) 0.1680(8) 0.12(2) 1.00 Uiso
C129 0.200(1) 0.464(1) 0.0703(7) 0.10(2) 1.00 Uij
C130 0.577(1) 0.4421(9) 0.0875(8) 0.11(2) 1.00 Uiso
C131 0.485(2) 0.199(1) 0.064(1) 0.08(3) 1.00 Uiso
C132 0.334(1) -0.050(1) 0.164(1) 0.07(2) 1.00 Uij
C133 0.131(1) 0.138(1) 0.756(1) 0.14(2) 1.00 Uij
C134 0.125(1) 0.156(1) 0.8155(9) 0.17(2) 1.00 Uij
C135 0.192(2) 0.165(1) 0.833(1) 0.13(2) 1.00 Uij
C136 -0.107(1) 0.0444(7) 0.9570(8) 0.13(1) 1.00 Uij
C137 -0.074(1) 0.1462(6) 0.944(1) 0.10(1) 1.00 Uij
C138 -0.313(1) 0.2549(8) 0.8975(7) 0.10(1) 1.00 Uij
C139 -0.229(1) 0.314(1) 0.9325(8) 0.10(2) 1.00 Uij
C140 -0.321(2) 0.362(1) 0.8743(9) 0.08(2) 1.00 Uij
C141 0.033(2) 0.064(1) 0.9419(8) 0.13(2) 1.00 Uij
C142 0.398(2) 0.004(2) 0.927(2) 0.30(4) 1.00 Uij
C143 0.261(2) 0.040(1) 0.936(1) 0.23(3) 1.00 Uij
C144 0.345(2) 0.113(1) 0.937(2) 0.18605 1.00 Uij
C145 0.153(2) 0.315(2) 0.940(2) 0.12221 1.00 Uij
C146 0.028(2) 0.285(2) 0.942(1) 0.12265 1.00 Uij
C147 0.032(2) 0.391(1) 0.949(1) 0.13323 1.00 Uij
C148 0.503(2) 0.279(1) 0.872(1) 0.23(4) 1.00 Uij
C149 0.370(2) 0.356(2) 0.894(2) 0.16335 1.00 Uij
C150 0.257(2) 0.283(1) 0.245(1) 0.14(2) 1.00 Uij
C151 0.270(5) 0.296(1) 0.182(3) 0.17(3) 1.00 Uij
C152 0.197(4) 0.3119(6) 0.174(3) 0.17(1) 1.00 Uij
C153 0.254(2) -0.0686(7) 0.170(2) 0.10(1) 1.00 Uij
C154 0.396(2) -0.102(1) 0.174(2) 0.14556 1.00 Uij
C155 0.358(2) -0.026(2) 0.103(2) 0.12(5) 1.00 Uij
C156 0.127(3) 0.448(1) 0.058(2) 0.15787 1.00 Uij
C157 0.203(2) 0.526(2) 0.045(1) 0.16739 1.00 Uij
C158 0.270(3) 0.421(4) 0.044(2) 0.15870 1.00 Uij
C159 0.480(6) 0.372(2) 0.819(4) 0.27534 1.00 Uij
C160 0.466(6) 0.143(2) 0.041(4) 0.10(3) 0.60 Uiso
C161 0.433(4) 0.2544(8) 0.047(3) 0.13(1) 0.60 Uiso
C162 0.567(3) 0.193(2) 0.028(2) 0.12(2) 0.60 Uiso
C163 0.067(4) 0.219(5) 0.079(3) 0.12(2) 0.70 Uiso
C164 0.201(3) 0.172(1) 0.081(2) 0.09(1) 0.70 Uiso
C165 0.105(4) 0.109(4) 0.097(3) 0.09(3) 0.70 Uiso
C166 0.561(1) 0.41000 0.0400(9) 0.19(3) 1.00 Uiso
C167 0.545(1) 0.50340 0.0678(9) 0.11(4) 0.60 Uiso
C168 0.605(1) 0.49970 0.0964(8) 0.13(1) 0.40 Uiso
C169 0.65260 0.45500 0.09810 0.13(1) 0.40 Uiso
C170 0.65130 0.39510 0.07870 0.13(2) 0.60 Uiso
C171 0.18230 -0.24010 0.83680 0.11(7) 0.50 Uiso
C172 0.1508(7) -0.2132(5) 0.8869(4) 0.084(9) 0.50 Uiso
C173 0.171(1) -0.1647(7) 0.9085(6) 0.11(1) 0.50 Uiso
C174 0.3089(8) -0.2158(5) 0.8496(5) 0.08(1) 0.50 Uiso
C175 0.259(1) -0.169(1) 0.8983(8) 0.15(2) 0.50 Uiso
C176 0.054(1) 0.157(1) 0.085(1) 0.12(2) 0.30 Uiso
C177 0.122(2) 0.230(1) 0.083(1) 0.17(3) 0.30 Uiso
C178 0.4105(9) 0.183(2) 0.055(2) 0.11(3) 0.40 Uiso
C179 0.499(2) 0.259(2) 0.040(2) 0.12(3) 0.40 Uiso
C180 0.1686(6) 0.1092(4) 0.0888(5) 0.118(9) 0.30 Uiso
C181 0.289(2) -0.244(1) 0.827(1) 0.10(4) 0.50 Uiso
C182 0.561(4) 0.155(1) 0.039(1) 0.2(1) 0.40 Uiso
C183 -0.090(2) 0.459(1) 0.114(1) 0.29(3) 0.60 Uiso
C184 -0.202(2) 0.413(2) 0.152(2) 0.26(3) 0.60 Uiso
C185 -0.194(1) 0.5103(8) 0.1925(7) 0.13(1) 0.60 Uiso
C186 -0.146(1) 0.4026(8) 0.1230(9) 0.08(2) 0.40 Uiso
C187 -0.228(1) 0.444(1) 0.197(1) 0.15(2) 0.40 Uiso
C188 -0.099(2) 0.490(1) 0.132(2) 0.35(3) 0.40 Uiso

loop_
_geom_angle_atom_site_label_1
_geom_angle_atom_site_label_2
_geom_angle_atom_site_label_3
_geom_angle
N1 Zn1 N3 110.4(5)
N1 Zn1 N5 108.7(4)
N1 Zn1 N13 102.4(5)
N3 Zn1 N5 107.4(5)
N3 Zn1 N13 110.8(6)
N5 Zn1 N13 116.9(4)
N7 Zn2 N9 109.9(4)
N7 Zn2 N11 110.8(5)
N7 Zn2 N14 99.8(5)
N9 Zn2 N11 108.0(5)
N9 Zn2 N14 111.4(5)
N11 Zn2 N14 116.8(5)
O1 Cl1 O2 109.9(12)
O1 Cl1 O3 105.0(11)
O1 Cl1 O4 113.5(10)
O2 Cl1 O3 112.1(11)
O2 Cl1 O4 111.8(10)
O3 Cl1 O4 104.2(9)
O5 Cl2 O6 117.7(6)
O5 Cl2 O7 125.8(6)
O5 Cl2 O8 103.1(6)
O6 Cl2 O7 103.6(6)
O6 Cl2 O8 111.0(6)
O7 Cl2 O8 92.2(6)
O9 Cl3 O10 107.2(6)
O9 Cl3 O11 115.2(6)
O9 Cl3 O12 111.3(6)
O10 Cl3 O11 110.9(6)
O10 Cl3 O12 93.6(6)
O11 Cl3 O12 116.2(6)
O13 Cl4 O14 104.6(9)
O13 Cl4 O15 109.8(10)
O13 Cl4 O16 112.6(11)
O14 Cl4 O15 119.8(10)
O14 Cl4 O16 107.1(10)
O15 Cl4 O16 103.2(11)
Cl1 O1 O4 32.1(6)
Cl1 O2 O4 31.4(6)
Cl1 O4 O1 34.4(6)
Cl1 O4 O2 36.8(6)
O1 O4 O2 62.2(7)
Cl2 O5 O6 32.3(4)
Cl2 O5 O8 40.2(4)
O6 O5 O8 62.5(4)
Cl2 O6 O5 30.0(4)
Cl2 O6 O7 38.2(4)
Cl2 O6 O8 34.7(4)
O5 O6 O7 64.5(4)
O5 O6 O8 54.8(4)
O7 O6 O8 53.3(4)
Cl2 O7 O6 38.2(4)
Cl2 O7 O8 44.1(4)
O6 O7 O8 66.4(5)
Cl2 O8 O5 36.8(4)
Cl2 O8 O6 34.3(4)
Cl2 O8 O7 43.6(4)
O5 O8 O6 62.7(4)
O5 O8 O7 70.9(4)
O6 O8 O7 60.4(4)
Cl3 O9 O10 35.1(4)
Cl3 O9 O11 31.3(4)
Cl3 O9 O12 34.0(4)
O10 O9 O11 57.9(4)
O10 O9 O12 51.9(4)
O11 O9 O12 59.9(4)
Cl3 O10 O9 37.7(4)
Cl3 O10 O11 34.6(4)
Cl3 O10 O12 44.4(4)
O9 O10 O11 63.6(4)
O9 O10 O12 66.8(4)
O11 O10 O12 67.0(4)
Cl3 O11 O9 33.5(4)
Cl3 O11 O10 34.5(4)
Cl3 O11 O12 32.6(4)
O9 O11 O10 58.5(4)
O9 O11 O12 59.9(4)
O10 O11 O12 52.1(4)
Cl3 O12 O9 34.7(4)
Cl3 O12 O10 42.0(4)
Cl3 O12 O11 31.2(4)
O9 O12 O10 61.3(4)
O9 O12 O11 60.2(4)
O10 O12 O11 60.9(4)
Cl4 O13 O14 39.3(6)
Cl4 O13 O15 34.0(6)
Cl4 O13 O16 33.3(7)
O14 O13 O15 65.5(4)
O14 O13 O16 60.4(4)
O15 O13 O16 55.5(4)
Cl4 O14 O13 36.0(6)
Cl4 O14 O15 27.9(6)
Cl4 O14 O16 34.4(6)
O13 O14 O15 55.8(4)
O13 O14 O16 59.8(5)
O15 O14 O16 52.5(5)
Cl4 O15 O13 36.3(6)
Cl4 O15 O14 32.3(7)
Cl4 O15 O16 39.2(7)
O13 O15 O14 58.7(4)
O13 O15 O16 64.1(5)
O14 O15 O16 60.5(5)
Cl4 O16 O13 34.1(6)
Cl4 O16 O14 38.5(7)
Cl4 O16 O15 37.6(7)
O13 O16 O14 59.8(4)
O13 O16 O15 60.4(5)
O14 O16 O15 67.1(5)
C1 O17 C2 31.2(7)
C1 O17 C43 109.9(10)
C2 O17 C43 115.4(11)
C8 O18 C9 29.5(6)
C8 O18 C44 110.1(8)
C9 O18 C44 118.1(10)
C16 O19 C49 115.3(11)
C23 O20 C24 29.4(8)
C23 O20 C50 118.7(10)
C23 O20 C51 125.8(8)
C24 O20 C50 121.7(9)
C24 O20 C51 109.9(7)
C50 O20 C51 34.0(6)
C29 O21 C30 30.8(9)
C29 O21 C55 111.1(9)
C30 O21 C55 112.8(12)
C37 O22 C56 118.3(13)
C61 O23 C62 31.6(7)
C61 O23 C103 112.3(8)
C62 O23 C103 113.6(11)
C69 O24 C70 30.8(5)
C69 O24 C104 118.1(12)
C69 O24 C105 125.4(9)
C70 O24 C104 121.2(10)
C70 O24 C105 108.1(7)
C104 O24 C105 35.6(9)
C75 O25 C76 30.9(6)
C75 O25 C77 60.6(5)
C75 O25 C109 111.8(9)
C76 O25 C77 29.8(6)
C76 O25 C109 114.1(11)
C77 O25 C109 112.5(9)
C83 O26 C110 117.8(12)
C89 O27 C90 30.0(9)
C89 O27 C115 108.0(12)
C90 O27 C115 117.6(15)
C97 O28 C116 118.5(17)
C97 O28 C117 119.9(13)
C116 O28 C117 37.2(13)
Zn1 N1 N2 163.9(7)
Zn1 N1 C57 129.2(8)
Zn1 N1 C58 122.1(8)
Zn1 N1 C59 157.5(7)
N2 N1 C57 35.6(7)
N2 N1 C58 72.7(6)
N2 N1 C59 36.9(5)
C57 N1 C58 108.3(9)
C57 N1 C59 72.5(8)
C58 N1 C59 35.8(6)
N1 N2 C57 34.5(8)
N1 N2 C58 36.5(4)
N1 N2 C59 71.6(8)
N1 N2 C60 162.3(9)
C57 N2 C58 71.0(8)
C57 N2 C59 106.1(11)
C57 N2 C60 127.8(11)
C58 N2 C59 35.1(6)
C58 N2 C60 161.2(9)
C59 N2 C60 126.1(10)
Zn1 N3 N4 167.1(8)
Zn1 N3 C45 131.4(9)
Zn1 N3 C46 119.5(9)
Zn1 N3 C47 155.7(8)
N4 N3 C45 36.0(6)
N4 N3 C46 72.9(7)
N4 N3 C47 36.6(5)
C45 N3 C46 108.9(9)
C45 N3 C47 72.6(7)
C46 N3 C47 36.3(6)
N3 N4 C45 35.1(7)
N3 N4 C46 37.8(5)
N3 N4 C47 73.5(7)
N3 N4 C48 160.7(9)
C45 N4 C46 72.9(8)
C45 N4 C47 108.6(10)
C45 N4 C48 125.6(11)
C46 N4 C47 35.7(6)
C46 N4 C48 161.5(9)
C47 N4 C48 125.8(10)
Zn1 N5 N6 167.9(5)
Zn1 N5 C51 132.0(6)
Zn1 N5 C52 120.3(8)
Zn1 N5 C53 156.0(5)
N6 N5 C51 36.2(6)
N6 N5 C52 71.4(7)
N6 N5 C53 35.7(5)
C51 N5 C52 107.6(9)
C51 N5 C53 71.9(6)
C52 N5 C53 35.7(7)
N5 N6 C51 35.9(5)
N5 N6 C52 37.0(4)
N5 N6 C53 73.0(6)
N5 N6 C54 160.8(8)
C51 N6 C52 72.9(6)
C51 N6 C53 108.9(8)
C51 N6 C54 125.0(9)
C52 N6 C53 36.1(7)
C52 N6 C54 162.1(9)
C53 N6 C54 126.1(10)
Zn2 N7 N8 164.6(6)
Zn2 N7 C105 131.1(9)
Zn2 N7 C106 118.8(10)
Zn2 N7 C107 154.8(8)
N8 N7 C105 35.9(7)
N8 N7 C106 73.1(8)
N8 N7 C107 35.6(5)
C105 N7 C106 109.0(11)
C105 N7 C107 71.5(9)
C106 N7 C107 37.5(8)
N7 N8 C105 35.1(7)
N7 N8 C106 36.6(5)
N7 N8 C107 74.2(9)
N7 N8 C108 160.4(9)
C105 N8 C106 71.7(8)
C105 N8 C107 109.3(11)
C105 N8 C108 125.5(10)
C106 N8 C107 37.6(9)
C106 N8 C108 162.5(9)
C107 N8 C108 125.2(11)
Zn2 N9 N10 164.7(6)
Zn2 N9 C111 130.4(10)
Zn2 N9 C112 121.7(10)
Zn2 N9 C113 157.0(7)
N10 N9 C111 35.0(8)
N10 N9 C112 72.8(10)
N10 N9 C113 37.2(7)
C111 N9 C112 107.8(14)
C111 N9 C113 72.2(10)
C112 N9 C113 35.6(11)
N9 N10 C111 34.5(7)
N9 N10 C112 36.5(6)
N9 N10 C113 71.4(11)
N9 N10 C114 161.8(10)
C111 N10 C112 71.0(10)
C111 N10 C113 105.9(14)
C111 N10 C114 127.5(12)
C112 N10 C113 34.9(12)
C112 N10 C114 160.9(11)
C113 N10 C114 126.3(15)
Zn2 N11 N12 168.0(8)
Zn2 N11 C117 132.0(14)
Zn2 N11 C118 117.6(11)
Zn2 N11 C119 154.6(9)
N12 N11 C117 36.1(12)
N12 N11 C118 74.2(10)
N12 N11 C119 37.2(7)
C117 N11 C118 110.3(16)
C117 N11 C119 73.2(14)
C118 N11 C119 37.1(11)
N11 N12 C117 35.1(13)
N11 N12 C118 37.9(7)
N11 N12 C119 75.2(10)
N11 N12 C120 159.5(10)
C117 N12 C118 72.9(14)
C117 N12 C119 110.2(16)
C117 N12 C120 124.6(16)
C118 N12 C119 37.3(11)
C118 N12 C120 162.3(11)
C119 N12 C120 125.0(13)
Zn1 N13 C133 130.0(13)
Zn2 N14 C150 135.0(14)
O17 C1 C2 32.3(5)
O17 C1 C6 147.3(7)
O17 C1 C42 88.7(9)
C2 C1 C6 115.0(8)
C2 C1 C42 120.9(11)
C6 C1 C42 124.0(9)
O17 C2 C1 116.4(11)
O17 C2 C3 119.5(12)
O17 C2 C4 150.8(11)
O17 C2 C6 150.1(10)
C1 C2 C3 124.0(8)
C1 C2 C4 92.5(7)
C1 C2 C6 33.7(6)
C3 C2 C4 31.5(7)
C3 C2 C6 90.2(7)
C4 C2 C6 58.8(5)
C2 C3 C4 118.1(12)
C2 C3 C7 122.0(10)
C4 C3 C7 119.9(11)
C2 C4 C3 30.5(8)
C2 C4 C5 91.8(10)
C2 C4 C6 60.6(6)
C3 C4 C5 122.2(13)
C3 C4 C6 91.1(10)
C5 C4 C6 31.2(7)
C4 C5 C6 118.8(13)
C4 C5 C121 119.7(12)
C6 C5 C121 121.4(10)
C1 C6 C2 31.2(5)
C1 C6 C4 91.8(6)
C1 C6 C5 121.8(9)
C2 C6 C4 60.6(5)
C2 C6 C5 90.6(7)
C4 C6 C5 30.0(7)
C3 C7 C8 112.8(7)
O18 C8 C7 90.1(7)
O18 C8 C9 30.6(6)
O18 C8 C13 148.8(10)
C7 C8 C9 120.6(9)
C7 C8 C13 120.4(10)
C9 C8 C13 118.8(10)
O18 C9 C8 119.9(9)
O18 C9 C10 117.7(9)
O18 C9 C13 150.1(8)
C8 C9 C10 122.4(9)
C8 C9 C13 30.8(6)
C10 C9 C13 91.8(7)
C9 C10 C11 119.2(9)
C9 C10 C14 123.2(7)
C11 C10 C14 117.5(8)
C10 C11 C12 118.0(11)
C11 C12 C13 119.8(10)
C11 C12 C122 120.5(13)
C13 C12 C122 119.7(11)
C8 C13 C9 30.4(6)
C8 C13 C12 121.2(10)
C9 C13 C12 90.8(8)
C10 C14 C15 112.9(7)
C14 C15 C16 117.1(6)
C14 C15 C20 123.0(11)
C16 C15 C20 119.9(12)
O19 C16 C15 120.0(10)
O19 C16 C17 119.6(10)
O19 C16 C20 149.5(10)
O19 C16 C49 32.9(7)
C15 C16 C17 120.3(7)
C15 C16 C20 29.6(6)
C15 C16 C49 116.6(8)
C17 C16 C20 90.7(6)
C17 C16 C49 114.7(7)
C20 C16 C49 139.4(7)
C16 C17 C18 119.6(8)
C16 C17 C21 119.9(9)
C18 C17 C21 120.4(10)
C17 C18 C19 120.8(12)
C18 C19 C20 117.4(14)
C18 C19 C123 121.3(12)
C20 C19 C123 121.3(10)
C15 C20 C16 30.5(7)
C15 C20 C19 122.0(14)
C16 C20 C19 91.5(10)
C17 C21 C22 112.3(11)
C21 C22 C23 123.7(12)
C21 C22 C27 119.6(13)
C23 C22 C27 116.7(14)
O20 C23 C22 117.5(13)
O20 C23 C24 119.7(14)
O20 C23 C25 150.0(12)
O20 C23 C27 148.6(12)
C22 C23 C24 122.7(14)
C22 C23 C25 92.2(10)
C22 C23 C27 31.4(8)
C24 C23 C25 30.6(9)
C24 C23 C27 91.4(11)
C25 C23 C27 60.8(6)
O20 C24 C23 30.9(8)
O20 C24 C25 150.1(10)
O20 C24 C28 88.5(10)
C23 C24 C25 119.5(13)
C23 C24 C28 119.1(14)
C25 C24 C28 121.3(11)
C23 C25 C24 29.9(7)
C23 C25 C26 90.1(10)
C23 C25 C27 59.6(6)
C24 C25 C26 120.0(13)
C24 C25 C27 89.5(9)
C26 C25 C27 30.5(8)
C25 C26 C27 118.5(13)
C25 C26 C124 120.6(15)
C27 C26 C124 120.9(14)
C22 C27 C23 31.9(9)
C22 C27 C25 91.5(10)
C22 C27 C26 122.5(13)
C23 C27 C25 59.5(6)
C23 C27 C26 90.5(10)
C25 C27 C26 31.0(8)
C24 C28 C29 115.5(12)
O21 C29 C28 87.4(8)
O21 C29 C30 31.2(8)
O21 C29 C34 150.4(12)
C28 C29 C30 118.3(12)
C28 C29 C34 122.2(13)
C30 C29 C34 119.3(14)
O21 C30 C29 118.0(14)
O21 C30 C31 120.3(14)
O21 C30 C32 151.0(12)
O21 C30 C55 34.4(7)
C29 C30 C31 121.7(13)
C29 C30 C32 90.8(10)
C29 C30 C55 114.6(10)
C31 C30 C32 30.8(9)
C31 C30 C55 114.8(14)
C32 C30 C55 137.9(11)
C30 C31 C32 118.8(16)
C30 C31 C35 120.6(14)
C32 C31 C35 120.6(16)
C30 C32 C31 30.4(10)
C30 C32 C33 90.3(11)
C31 C32 C33 120.7(16)
C32 C33 C34 119.9(13)
C32 C33 C125 120.1(20)
C34 C33 C125 119.9(20)
C29 C34 C33 119.7(13)
C31 C35 C36 111.5(13)
C35 C36 C37 121.7(14)
C35 C36 C41 119.2(14)
C37 C36 C41 119.1(16)
O22 C37 C36 118.3(14)
O22 C37 C38 119.8(16)
O22 C37 C39 150.3(13)
O22 C37 C41 148.0(11)
C36 C37 C38 121.7(16)
C36 C37 C39 90.8(12)
C36 C37 C41 30.2(9)
C38 C37 C39 31.0(9)
C38 C37 C41 91.6(11)
C39 C37 C41 60.6(7)
C37 C38 C39 118.5(15)
C37 C38 C42 121.0(15)
C39 C38 C42 120.3(13)
C37 C39 C38 30.5(9)
C37 C39 C40 91.0(10)
C38 C39 C40 121.5(13)
C39 C40 C41 117.3(13)
C39 C40 C126 123.5(17)
C41 C40 C126 119.0(18)
C36 C41 C37 30.7(9)
C36 C41 C40 121.6(14)
C37 C41 C40 90.9(10)
C1 C42 C38 117.3(12)
O18 C44 C45 108.5(9)
N3 C45 N4 108.9(10)
N3 C45 C44 124.2(10)
N3 C45 C46 37.1(7)
N3 C45 C47 72.7(7)
N4 C45 C44 126.9(10)
N4 C45 C46 71.8(8)
N4 C45 C47 36.2(6)
C44 C45 C46 161.2(9)
C44 C45 C47 163.1(9)
C46 C45 C47 35.6(5)
N3 C46 N4 69.3(7)
N3 C46 C45 34.0(6)
N3 C46 C47 105.5(9)
N4 C46 C45 35.3(5)
N4 C46 C47 36.2(7)
C45 C46 C47 71.5(7)
N3 C47 N4 69.9(8)
N3 C47 C45 34.7(5)
N3 C47 C46 38.2(6)
N4 C47 C45 35.2(7)
N4 C47 C46 108.1(10)
C45 C47 C46 72.9(7)
O19 C49 C16 31.8(6)
O20 C50 C51 112.0(11)
O20 C51 N5 114.8(7)
O20 C51 N6 124.8(7)
O20 C51 C50 34.0(7)
O20 C51 C52 141.1(7)
O20 C51 C53 146.7(7)
N5 C51 N6 107.9(9)
N5 C51 C50 125.8(9)
N5 C51 C52 36.8(6)
N5 C51 C53 72.5(7)
N6 C51 C50 126.2(8)
N6 C51 C52 71.1(7)
N6 C51 C53 35.4(6)
C50 C51 C52 162.6(8)
C50 C51 C53 161.5(8)
C52 C51 C53 35.7(5)
N5 C52 N6 71.6(7)
N5 C52 C51 35.6(5)
N5 C52 C53 107.5(11)
N6 C52 C51 36.0(4)
N6 C52 C53 35.9(7)
C51 C52 C53 71.9(8)
N5 C53 N6 71.3(6)
N5 C53 C51 35.6(3)
N5 C53 C52 36.8(6)
N6 C53 C51 35.7(5)
N6 C53 C52 108.0(10)
C51 C53 C52 72.4(7)
O21 C55 C30 32.8(7)
O22 C56 C57 109.3(10)
N1 C57 N2 109.9(11)
N1 C57 C56 125.7(11)
N1 C57 C58 36.8(6)
N1 C57 C59 72.5(8)
N2 C57 C56 124.4(12)
N2 C57 C58 73.1(8)
N2 C57 C59 37.4(7)
C56 C57 C58 162.4(10)
C56 C57 C59 161.8(11)
C58 C57 C59 35.7(5)
N1 C58 N2 70.8(7)
N1 C58 C57 34.9(6)
N1 C58 C59 107.2(10)
N2 C58 C57 35.9(5)
N2 C58 C59 36.4(7)
C57 C58 C59 72.3(8)
N1 C59 N2 71.5(7)
N1 C59 C57 35.0(5)
N1 C59 C58 37.0(6)
N2 C59 C57 36.5(7)
N2 C59 C58 108.4(10)
C57 C59 C58 72.0(7)
O23 C61 C62 30.7(5)
O23 C61 C66 150.4(7)
O23 C61 C102 84.9(8)
C62 C61 C66 119.7(8)
C62 C61 C102 115.6(9)
C66 C61 C102 124.7(9)
O23 C62 C61 117.7(11)
O23 C62 C63 122.1(11)
O23 C62 C64 152.0(10)
O23 C62 C103 34.4(7)
C61 C62 C63 120.0(8)
C61 C62 C64 90.0(6)
C61 C62 C103 115.0(8)
C63 C62 C64 30.0(6)
C63 C62 C103 116.4(9)
C64 C62 C103 138.3(8)
C62 C63 C64 120.4(11)
C62 C63 C67 120.0(10)
C64 C63 C67 119.6(11)
C62 C64 C63 29.7(7)
C62 C64 C65 90.9(10)
C63 C64 C65 120.6(13)
C64 C65 C66 118.8(13)
C64 C65 C127 122.1(16)
C64 C65 C177 97.8(10)
C66 C65 C127 118.9(15)
C66 C65 C177 136.0(12)
C127 C65 C177 37.4(12)
C61 C66 C65 120.5(9)
C63 C67 C68 111.7(10)
C67 C68 C69 123.4(11)
C67 C68 C73 116.3(11)
C69 C68 C73 120.2(9)
O24 C69 C68 119.5(9)
O24 C69 C70 118.3(10)
O24 C69 C71 148.5(9)
C68 C69 C70 122.0(10)
C68 C69 C71 91.6(8)
C70 C69 C71 30.5(6)
O24 C70 C69 31.0(6)
O24 C70 C71 149.6(9)
O24 C70 C74 90.7(7)
C69 C70 C71 118.9(10)
C69 C70 C74 121.6(9)
C71 C70 C74 119.6(9)
C69 C71 C70 30.6(6)
C69 C71 C72 90.3(7)
C70 C71 C72 120.9(10)
C71 C72 C73 119.8(10)
C71 C72 C128 119.7(12)
C73 C72 C128 120.5(12)
C68 C73 C72 117.8(11)
C70 C74 C75 116.4(8)
O25 C75 C74 88.2(6)
O25 C75 C76 32.1(5)
O25 C75 C77 60.2(5)
O25 C75 C80 149.8(10)
C74 C75 C76 120.1(7)
C74 C75 C77 148.3(7)
C74 C75 C80 122.0(11)
C76 C75 C77 28.2(5)
C76 C75 C80 118.0(10)
C77 C75 C80 89.7(8)
O25 C76 C75 117.0(9)
O25 C76 C77 119.2(10)
O25 C76 C78 149.8(10)
O25 C76 C80 148.5(9)
C75 C76 C77 123.4(7)
C75 C76 C78 92.6(6)
C75 C76 C80 31.8(5)
C77 C76 C78 30.8(5)
C77 C76 C80 91.7(6)
C78 C76 C80 60.9(5)
O25 C77 C75 59.2(4)
O25 C77 C76 31.0(6)
O25 C77 C78 149.5(8)
O25 C77 C81 91.8(7)
C75 C77 C76 28.3(5)
C75 C77 C78 90.5(7)
C75 C77 C81 150.9(8)
C76 C77 C78 118.8(9)
C76 C77 C81 122.6(9)
C78 C77 C81 118.6(9)
C76 C78 C77 30.4(5)
C76 C78 C79 91.2(8)
C77 C78 C79 121.6(10)
C78 C79 C80 118.7(9)
C78 C79 C129 122.1(11)
C80 C79 C129 119.0(11)
C75 C80 C76 30.3(7)
C75 C80 C79 119.4(11)
C76 C80 C79 89.2(7)
C77 C81 C82 114.3(7)
C81 C82 C83 121.8(9)
C81 C82 C86 148.6(8)
C81 C82 C87 119.5(10)
C83 C82 C86 89.6(8)
C83 C82 C87 118.7(10)
C86 C82 C87 29.2(7)
O26 C83 C82 120.2(10)
O26 C83 C84 118.8(9)
O26 C83 C87 150.8(9)
C82 C83 C84 120.8(9)
C82 C83 C87 30.9(6)
C84 C83 C87 89.9(7)
C83 C84 C85 119.9(9)
C83 C84 C86 88.7(7)
C83 C84 C88 120.9(10)
C85 C84 C86 31.2(7)
C85 C84 C88 119.2(10)
C86 C84 C88 150.4(9)
C84 C85 C86 118.7(11)
C82 C86 C84 60.7(5)
C82 C86 C85 90.8(9)
C82 C86 C87 30.1(7)
C82 C86 C130 153.5(12)
C84 C86 C85 30.1(7)
C84 C86 C87 90.7(9)
C84 C86 C130 145.6(12)
C85 C86 C87 120.6(13)
C85 C86 C130 115.7(13)
C87 C86 C130 123.6(14)
C82 C87 C83 30.4(6)
C82 C87 C86 120.8(12)
C83 C87 C86 90.4(9)
C84 C88 C89 112.9(11)
O27 C89 C88 87.1(8)
O27 C89 C90 29.5(8)
O27 C89 C94 149.7(13)
C88 C89 C90 116.6(12)
C88 C89 C94 123.2(13)
C90 C89 C94 120.2(15)
O27 C90 C89 120.5(14)
O27 C90 C91 119.8(14)
O27 C90 C115 31.9(9)
C89 C90 C91 119.5(13)
C89 C90 C115 109.6(13)
C91 C90 C115 123.9(12)
C90 C91 C92 120.4(13)
C90 C91 C95 119.5(12)
C92 C91 C95 120.1(13)
C91 C92 C93 120.2(14)
C92 C93 C94 118.3(12)
C92 C93 C131 120.9(16)
C92 C93 C182 101.6(12)
C94 C93 C131 120.7(16)
C94 C93 C182 128.4(16)
C131 C93 C182 39.5(18)
C89 C94 C93 121.3(13)
C91 C95 C96 111.0(14)
C95 C96 C97 119.9(15)
C95 C96 C101 122.5(15)
C97 C96 C101 117.6(15)
O28 C97 C96 118.7(14)
O28 C97 C98 120.4(13)
C96 C97 C98 120.4(13)
C97 C98 C99 119.7(13)
C97 C98 C102 118.9(11)
C99 C98 C102 121.3(13)
C98 C99 C100 121.0(15)
C98 C99 C101 90.6(11)
C100 C99 C101 30.4(10)
C99 C100 C101 118.6(18)
C99 C100 C132 121.0(16)
C101 C100 C132 120.3(17)
C96 C101 C99 91.7(12)
C96 C101 C100 122.7(17)
C99 C101 C100 31.0(10)
C61 C102 C98 112.3(11)
O23 C103 C62 32.0(6)
O24 C104 C105 108.9(14)
O24 C105 N7 114.2(10)
O24 C105 N8 123.3(9)
O24 C105 C104 35.4(8)
O24 C105 C106 139.1(8)
O24 C105 C107 143.2(9)
N7 C105 N8 109.0(11)
N7 C105 C104 125.6(13)
N7 C105 C106 36.3(7)
N7 C105 C107 73.7(8)
N8 C105 C104 125.4(13)
N8 C105 C106 72.6(8)
N8 C105 C107 35.3(7)
C104 C105 C106 161.9(12)
C104 C105 C107 160.7(12)
C106 C105 C107 37.3(6)
N7 C106 N8 70.3(8)
N7 C106 C105 34.7(8)
N7 C106 C107 106.0(13)
N8 C106 C105 35.7(5)
N8 C106 C107 35.7(8)
C105 C106 C107 71.3(10)
N7 C107 N8 70.2(9)
N7 C107 C105 34.8(6)
N7 C107 C106 36.5(8)
N8 C107 C105 35.4(7)
N8 C107 C106 106.7(13)
C105 C107 C106 71.3(10)
O26 C110 C111 107.2(12)
N9 C111 N10 110.5(12)
N9 C111 C110 125.4(15)
N9 C111 C112 37.0(8)
N9 C111 C113 72.6(10)
N10 C111 C110 124.1(14)
N10 C111 C112 73.6(9)
N10 C111 C113 38.0(8)
C110 C111 C112 162.3(15)
C110 C111 C113 161.9(14)
C112 C111 C113 35.6(9)
N9 C112 N10 70.7(9)
N9 C112 C111 35.3(8)
N9 C112 C113 107.5(16)
N10 C112 C111 35.4(7)
N10 C112 C113 36.8(11)
C111 C112 C113 72.2(13)
N9 C113 N10 71.4(11)
N9 C113 C111 35.3(6)
N9 C113 C112 36.9(10)
N10 C113 C111 36.1(9)
N10 C113 C112 108.3(18)
C111 C113 C112 72.2(13)
O27 C115 C90 30.5(8)
O28 C116 C117 108.0(20)
O28 C117 N11 110.8(15)
O28 C117 N12 125.2(17)
O28 C117 C116 34.8(11)
O28 C117 C118 135.6(14)
O28 C117 C119 143.8(14)
N11 C117 N12 108.9(19)
N11 C117 C116 125.2(22)
N11 C117 C118 36.6(11)
N11 C117 C119 73.0(14)
N12 C117 C116 125.9(23)
N12 C117 C118 72.3(13)
N12 C117 C119 35.8(10)
C116 C117 C118 161.7(20)
C116 C117 C119 161.7(21)
C118 C117 C119 36.4(9)
N11 C118 N12 67.9(10)
N11 C118 C117 33.1(10)
N11 C118 C119 105.2(17)
N12 C118 C117 34.8(9)
N12 C118 C119 37.3(11)
C117 C118 C119 72.1(14)
N11 C119 N12 67.7(10)
N11 C119 C117 33.8(9)
N11 C119 C118 37.7(11)
N12 C119 C117 33.9(10)
N12 C119 C118 105.4(17)
C117 C119 C118 71.4(15)
C5 C121 C145 110.5(19)
C5 C121 C146 107.7(16)
C5 C121 C147 109.6(16)
C145 C121 C146 110.3(23)
C145 C121 C147 110.8(23)
C146 C121 C147 107.8(20)
C12 C122 C138 112.4(14)
C12 C122 C139 107.1(15)
C12 C122 C140 110.3(14)
C138 C122 C139 109.5(16)
C138 C122 C140 108.0(17)
C139 C122 C140 109.5(17)
C19 C123 C136 108.3(12)
C19 C123 C137 112.6(13)
C19 C123 C141 109.1(13)
C136 C123 C137 110.6(14)
C136 C123 C141 112.9(14)
C137 C123 C141 103.3(15)
C26 C124 C171 106.4(13)
C26 C124 C172 119.6(15)
C26 C124 C173 104.0(15)
C26 C124 C174 109.4(14)
C26 C124 C175 107.1(17)
C26 C124 C181 111.1(16)
C171 C124 C172 51.3(8)
C171 C124 C173 103.6(14)
C171 C124 C174 112.3(14)
C171 C124 C175 145.6(16)
C171 C124 C181 75.5(16)
C172 C124 C173 52.6(10)
C172 C124 C174 130.8(15)
C172 C124 C175 103.9(13)
C172 C124 C181 113.3(18)
C173 C124 C174 119.9(14)
C173 C124 C175 60.5(12)
C173 C124 C181 143.6(18)
C174 C124 C175 62.6(12)
C174 C124 C181 38.5(15)
C175 C124 C181 99.3(19)
C33 C125 C142 106.3(27)
C33 C125 C143 107.8(25)
C33 C125 C144 109.0(29)
C142 C125 C143 109.3(32)
C142 C125 C144 113.3(30)
C143 C125 C144 110.8(30)
C40 C126 C148 112.7(26)
C40 C126 C149 105.4(23)
C40 C126 C159 105.3(14)
C148 C126 C149 120.2(23)
C148 C126 C159 107.5(20)
C149 C126 C159 104.5(27)
C65 C127 C163 110.0(36)
C65 C127 C164 111.1(26)
C65 C127 C165 108.0(29)
C65 C127 C176 114.6(23)
C65 C127 C177 104.4(19)
C65 C127 C180 113.0(17)
C163 C127 C164 108.2(37)
C163 C127 C165 111.9(48)
C163 C127 C176 58.8(39)
C163 C127 C177 42.8(36)
C163 C127 C180 135.6(37)
C164 C127 C165 107.6(33)
C164 C127 C176 134.1(25)
C164 C127 C177 71.4(21)
C164 C127 C180 65.2(18)
C165 C127 C176 54.5(30)
C165 C127 C177 145.2(32)
C165 C127 C180 43.9(27)
C176 C127 C177 100.1(22)
C176 C127 C180 93.2(19)
C177 C127 C180 130.2(21)
C72 C128 C183 106.2(18)
C72 C128 C184 118.8(22)
C72 C128 C185 108.7(14)
C72 C128 C186 112.0(15)
C72 C128 C187 105.5(16)
C72 C128 C188 104.4(18)
C183 C128 C184 107.0(24)
C183 C128 C185 109.1(18)
C183 C128 C186 70.2(16)
C183 C128 C187 147.1(21)
C183 C128 C188 30.4(18)
C184 C128 C185 106.8(22)
C184 C128 C186 41.6(19)
C184 C128 C187 48.1(21)
C184 C128 C188 129.0(25)
C185 C128 C186 137.7(17)
C185 C128 C187 68.4(15)
C185 C128 C188 81.5(17)
C186 C128 C187 89.7(17)
C186 C128 C188 99.2(19)
C187 C128 C188 142.8(21)
C79 C129 C156 113.2(23)
C79 C129 C157 108.3(19)
C79 C129 C158 108.5(16)
C156 C129 C157 103.9(22)
C156 C129 C158 112.9(24)
C157 C129 C158 109.8(19)
C86 C130 C166 106.7(17)
C86 C130 C167 104.5(16)
C86 C130 C168 108.9(15)
C86 C130 C169 115.8(14)
C86 C130 C170 113.2(14)
C166 C130 C167 92.1(14)
C166 C130 C168 136.4(16)
C166 C130 C169 131.3(17)
C166 C130 C170 85.6(12)
C167 C130 C168 55.3(13)
C167 C130 C169 99.2(15)
C167 C130 C170 141.3(17)
C168 C130 C169 46.6(10)
C168 C130 C170 102.4(16)
C169 C130 C170 56.9(9)
C93 C131 C160 114.6(22)
C93 C131 C161 113.0(22)
C93 C131 C162 111.1(30)
C93 C131 C178 108.9(28)
C93 C131 C179 110.0(25)
C93 C131 C182 101.7(24)
C160 C131 C161 108.7(21)
C160 C131 C162 98.7(27)
C160 C131 C178 46.2(18)
C160 C131 C179 135.2(28)
C160 C131 C182 71.8(24)
C161 C131 C162 109.8(28)
C161 C131 C178 70.0(21)
C161 C131 C179 46.2(16)
C161 C131 C182 140.0(27)
C162 C131 C178 135.6(36)
C162 C131 C179 68.8(26)
C162 C131 C182 35.4(24)
C178 C131 C179 113.9(29)
C178 C131 C182 117.5(32)
C179 C131 C182 104.1(28)
C100 C132 C153 111.5(19)
C100 C132 C154 109.2(21)
C100 C132 C155 105.3(23)
C153 C132 C154 111.2(22)
C153 C132 C155 109.1(23)
C154 C132 C155 110.4(25)
N13 C133 C134 124.4(22)
C133 C134 C135 119.9(22)
N14 C150 C151 131.7(24)
N14 C150 C152 112.1(21)
C151 C150 C152 35.4(35)
C150 C151 C152 103.7(58)
C150 C152 C151 40.9(39)
C131 C160 C162 40.8(18)
C131 C160 C178 67.6(19)
C131 C160 C182 54.4(16)
C162 C160 C178 103.2(19)
C162 C160 C182 21.7(16)
C178 C160 C182 121.5(17)
C131 C161 C178 55.0(15)
C131 C161 C179 66.6(21)
C178 C161 C179 118.9(18)
C131 C162 C160 40.5(18)
C131 C162 C179 55.6(24)
C160 C162 C179 87.2(25)
C127 C163 C176 57.6(43)
C127 C163 C177 65.2(47)
C176 C163 C177 120.6(81)
C127 C164 C177 53.5(19)
C127 C164 C180 58.1(18)
C177 C164 C180 107.7(26)
C127 C165 C176 61.6(41)
C127 C165 C180 69.9(43)
C176 C165 C180 122.1(69)
C130 C166 C167 44.8(10)
C130 C166 C170 47.8(11)
C167 C166 C170 86.0(9)
C130 C167 C166 43.1(10)
C130 C167 C168 62.0(11)
C130 C167 C169 40.2(10)
C166 C167 C168 100.1(8)
C166 C167 C169 75.0(7)
C168 C167 C169 25.2(4)
C130 C168 C167 62.7(12)
C130 C168 C169 66.6(9)
C130 C168 C170 38.7(9)
C167 C168 C169 124.6(10)
C167 C168 C170 95.6(7)
C169 C168 C170 29.4(4)
C130 C169 C167 40.6(9)
C130 C169 C168 66.9(12)
C130 C169 C170 61.5(8)
C167 C169 C168 30.1(10)
C167 C169 C170 96.7(3)
C168 C169 C170 126.6(9)
C130 C170 C166 46.6(9)
C130 C170 C168 38.9(10)
C130 C170 C169 61.6(9)
C166 C170 C168 78.3(6)
C166 C170 C169 102.1(2)
C168 C170 C169 24.1(6)
C124 C171 C172 65.3(9)
C124 C171 C181 52.7(12)
C172 C171 C181 105.8(10)
C124 C172 C171 63.4(9)
C124 C172 C173 62.8(11)
C171 C172 C173 125.8(11)
C124 C173 C172 64.6(12)
C124 C173 C175 60.0(13)
C172 C173 C175 113.3(15)
C124 C174 C175 58.7(11)
C124 C175 C173 59.5(12)
C124 C175 C174 58.7(12)
C124 C175 C181 40.5(13)
C173 C175 C174 115.3(16)
C173 C175 C181 95.0(15)
C174 C175 C181 20.4(11)
C127 C176 C163 63.6(35)
C127 C176 C165 63.9(35)
C127 C176 C177 40.3(14)
C127 C176 C180 44.7(13)
C163 C176 C165 125.7(48)
C163 C176 C177 25.0(33)
C163 C176 C180 101.0(34)
C165 C176 C177 100.7(34)
C165 C176 C180 26.1(31)
C177 C176 C180 76.1(10)
C65 C177 C127 38.3(11)
C65 C177 C163 84.3(47)
C65 C177 C164 72.9(17)
C65 C177 C176 65.6(11)
C127 C177 C163 72.0(58)
C127 C177 C164 55.1(20)
C127 C177 C176 39.7(16)
C163 C177 C164 119.0(61)
C163 C177 C176 34.4(58)
C164 C177 C176 85.3(17)
C131 C178 C160 66.2(15)
C131 C178 C161 55.0(16)
C160 C178 C161 112.7(18)
C131 C179 C161 67.2(21)
C131 C179 C162 55.6(25)
C161 C179 C162 116.6(29)
C127 C180 C164 56.7(19)
C127 C180 C165 66.2(47)
C127 C180 C176 42.1(14)
C164 C180 C165 120.9(49)
C164 C180 C176 90.5(17)
C165 C180 C176 31.8(45)
C124 C181 C171 51.8(14)
C124 C181 C175 40.2(11)
C171 C181 C175 86.8(13)
C93 C182 C131 38.8(16)
C93 C182 C160 74.4(18)
C131 C182 C160 53.8(24)
C128 C183 C186 55.1(15)
C128 C184 C187 65.9(25)
C128 C185 C187 55.9(13)
C128 C185 C188 49.1(12)
C187 C185 C188 102.3(15)
C128 C186 C183 54.7(14)
C128 C186 C187 45.2(12)
C128 C186 C188 40.3(13)
C183 C186 C187 96.4(15)
C183 C186 C188 16.0(13)
C187 C186 C188 80.4(13)
C128 C187 C184 66.0(22)
C128 C187 C185 55.7(13)
C128 C187 C186 45.1(12)
C184 C187 C185 110.7(28)
C184 C187 C186 21.0(19)
C185 C187 C186 94.0(14)
C128 C188 C185 49.5(14)
C128 C188 C186 40.5(12)
C185 C188 C186 82.4(14)

loop_
_geom_bond_atom_site_label_1
_geom_bond_atom_site_label_2
_geom_bond_distance
Zn1 N1 2.005(9)
Zn1 N3 1.99(1)
Zn1 N5 1.994(7)
Zn1 N13 1.985(6)
Zn2 N7 2.03(2)
Zn2 N9 2.01(2)
Zn2 N11 2.02(2)
Zn2 N14 2.00(2)
Cl1 O1 1.43(3)
Cl1 O2 1.54(2)
Cl1 O3 1.71(3)
Cl1 O4 1.34(2)
Cl2 O5 1.327(9)
Cl2 O6 1.42(1)
Cl2 O7 1.42(1)
Cl2 O8 1.43(1)
Cl3 O9 1.45(1)
Cl3 O10 1.364(9)
Cl3 O11 1.369(9)
Cl3 O12 1.43(1)
Cl4 O13 1.36(2)
Cl4 O14 1.46(2)
Cl4 O15 1.29(2)
Cl4 O16 1.33(2)
O1 O4 2.31(2)
O2 O4 2.39(2)
O5 O6 2.35(2)
O5 O8 2.16(2)
O6 O7 2.23(2)
O6 O8 2.35(2)
O7 O8 2.05(2)
O9 O10 2.27(2)
O9 O11 2.38(2)
O9 O12 2.37(2)
O10 O11 2.25(2)
O10 O12 2.03(2)
O11 O12 2.37(2)
O13 O14 2.24(2)
O13 O15 2.16(2)
O13 O16 2.24(2)
O14 O15 2.38(2)
O14 O16 2.25(2)
O15 O16 2.05(2)
O17 C1 2.37(2)
O17 C2 1.42(2)
O17 C43 1.45(3)
O18 C8 2.40(2)
O18 C9 1.41(2)
O18 C44 1.50(2)
O19 C16 1.40(2)
O19 C49 1.44(2)
O20 C23 1.42(2)
O20 C24 2.40(2)
O20 C50 1.45(2)
O20 C51 2.40(2)
O21 C29 2.39(2)
O21 C30 1.40(2)
O21 C55 1.46(2)
O22 C37 1.42(3)
O22 C56 1.46(2)
O23 C61 2.40(2)
O23 C62 1.38(2)
O23 C103 1.47(2)
O24 C69 1.40(2)
O24 C70 2.39(2)
O24 C104 1.47(2)
O24 C105 2.40(2)
O25 C75 2.36(2)
O25 C76 1.41(2)
O25 C77 2.39(2)
O25 C109 1.48(2)
O26 C83 1.40(2)
O26 C110 1.49(3)
O27 C89 2.40(2)
O27 C90 1.37(2)
O27 C115 1.42(3)
O28 C97 1.40(3)
O28 C116 1.44(3)
O28 C117 2.40(3)
N1 N2 2.20(2)
N1 C57 1.32(2)
N1 C58 1.38(2)
N1 C59 2.20(2)
N2 C57 1.36(2)
N2 C58 2.22(2)
N2 C59 1.39(2)
N2 C60 1.48(2)
N3 N4 2.17(2)
N3 C45 1.32(2)
N3 C46 1.42(2)
N3 C47 2.22(2)
N4 C45 1.35(2)
N4 C46 2.22(2)
N4 C47 1.38(2)
N4 C48 1.49(2)
N5 N6 2.20(1)
N5 C51 1.36(2)
N5 C52 1.40(2)
N5 C53 2.23(2)
N6 C51 1.37(2)
N6 C52 2.20(2)
N6 C53 1.36(2)
N6 C54 1.506(9)
N7 N8 2.19(2)
N7 C105 1.33(2)
N7 C106 1.39(2)
N7 C107 2.24(2)
N8 C105 1.36(2)
N8 C106 2.23(2)
N8 C107 1.36(2)
N8 C108 1.45(2)
N9 N10 2.19(2)
N9 C111 1.32(2)
N9 C112 1.38(3)
N9 C113 2.19(3)
N10 C111 1.34(3)
N10 C112 2.21(3)
N10 C113 1.39(3)
N10 C114 1.50(3)
N11 N12 2.13(2)
N11 C117 1.29(4)
N11 C118 1.41(3)
N11 C119 2.23(3)
N12 C117 1.33(3)
N12 C118 2.21(3)
N12 C119 1.39(3)
N12 C120 1.55(2)
N13 C133 1.36(3)
N14 C150 1.24(4)
C1 C2 1.37(2)
C1 C6 1.47(2)
C1 C42 1.50(2)
C2 C3 1.38(2)
C2 C4 2.40(2)
C2 C6 2.40(2)
C3 C4 1.42(2)
C3 C7 1.49(2)
C4 C5 1.34(2)
C4 C6 2.35(2)
C5 C6 1.39(2)
C5 C121 1.58(3)
C7 C8 1.56(2)
C8 C9 1.36(2)
C8 C13 1.38(2)
C9 C10 1.40(2)
C9 C13 2.36(2)
C10 C11 1.43(2)
C10 C14 1.51(1)
C11 C12 1.40(2)
C12 C13 1.42(2)
C12 C122 1.53(2)
C14 C15 1.54(2)
C15 C16 1.39(2)
C15 C20 1.35(2)
C16 C17 1.39(2)
C16 C20 2.37(2)
C16 C49 2.40(2)
C17 C18 1.39(2)
C17 C21 1.57(2)
C18 C19 1.40(2)
C19 C20 1.42(2)
C19 C123 1.53(3)
C21 C22 1.53(2)
C22 C23 1.40(3)
C22 C27 1.38(2)
C23 C24 1.35(2)
C23 C25 2.37(3)
C23 C27 2.37(2)
C24 C25 1.38(3)
C24 C28 1.52(2)
C25 C26 1.41(3)
C25 C27 2.40(2)
C26 C27 1.38(3)
C26 C124 1.51(3)
C28 C29 1.55(2)
C29 C30 1.39(3)
C29 C34 1.41(2)
C30 C31 1.38(3)
C30 C32 2.39(3)
C30 C55 2.39(2)
C31 C32 1.40(3)
C31 C35 1.54(3)
C32 C33 1.40(3)
C33 C34 1.38(2)
C33 C125 1.58(3)
C35 C36 1.53(3)
C36 C37 1.39(3)
C36 C41 1.38(3)
C37 C38 1.38(3)
C37 C39 2.38(3)
C37 C41 2.39(3)
C38 C39 1.40(2)
C38 C42 1.51(3)
C39 C40 1.41(2)
C40 C41 1.41(2)
C40 C126 1.58(4)
C44 C45 1.52(2)
C45 C46 2.23(2)
C45 C47 2.22(2)
C46 C47 1.36(2)
C50 C51 1.45(2)
C51 C52 2.22(2)
C51 C53 2.22(2)
C52 C53 1.36(2)
C56 C57 1.52(2)
C57 C58 2.19(2)
C57 C59 2.20(2)
C58 C59 1.35(2)
C61 C62 1.42(2)
C61 C66 1.39(2)
C61 C102 1.54(2)
C62 C63 1.38(2)
C62 C64 2.40(2)
C62 C103 2.39(2)
C63 C64 1.39(2)
C63 C67 1.55(2)
C64 C65 1.41(2)
C65 C66 1.40(2)
C65 C127 1.52(3)
C65 C177 2.37(3)
C67 C68 1.53(2)
C68 C69 1.39(2)
C68 C73 1.41(2)
C69 C70 1.39(2)
C69 C71 2.38(2)
C70 C71 1.38(2)
C70 C74 1.53(2)
C71 C72 1.41(2)
C72 C73 1.42(2)
C72 C128 1.53(3)
C74 C75 1.51(2)
C75 C76 1.36(2)
C75 C77 2.40(2)
C75 C80 1.42(2)
C76 C77 1.36(2)
C76 C78 2.36(2)
C76 C80 2.39(2)
C77 C78 1.38(2)
C77 C81 1.51(2)
C78 C79 1.38(2)
C79 C80 1.41(2)
C79 C129 1.56(2)
C81 C82 1.50(2)
C82 C83 1.37(2)
C82 C86 2.39(2)
C82 C87 1.39(2)
C83 C84 1.41(2)
C83 C87 2.38(2)
C84 C85 1.37(2)
C84 C86 2.39(2)
C84 C88 1.56(2)
C85 C86 1.41(2)
C86 C87 1.35(2)
C86 C130 1.56(3)
C88 C89 1.55(2)
C89 C90 1.39(3)
C89 C94 1.38(2)
C90 C91 1.41(3)
C90 C115 2.39(3)
C91 C92 1.38(3)
C91 C95 1.55(3)
C92 C93 1.42(2)
C93 C94 1.40(2)
C93 C131 1.51(4)
C93 C182 2.37(4)
C95 C96 1.53(3)
C96 C97 1.42(3)
C96 C101 1.40(3)
C97 C98 1.40(2)
C98 C99 1.38(2)
C98 C102 1.56(2)
C99 C100 1.41(3)
C99 C101 2.40(3)
C100 C101 1.38(3)
C100 C132 1.52(4)
C104 C105 1.48(3)
C105 C106 2.22(2)
C105 C107 2.22(3)
C106 C107 1.42(3)
C110 C111 1.52(3)
C111 C112 2.18(3)
C111 C113 2.18(3)
C112 C113 1.33(4)
C116 C117 1.52(4)
C117 C118 2.22(4)
C117 C119 2.23(4)
C118 C119 1.39(3)
C121 C145 1.53(5)
C121 C146 1.52(4)
C121 C147 1.51(4)
C122 C138 1.54(3)
C122 C139 1.53(3)
C122 C140 1.57(4)
C123 C136 1.55(3)
C123 C137 1.52(3)
C123 C141 1.60(4)
C124 C171 1.54(3)
C124 C172 1.56(3)
C124 C173 1.54(3)
C124 C174 1.55(3)
C124 C175 1.54(3)
C124 C181 1.55(4)
C125 C142 1.47(6)
C125 C143 1.51(5)
C125 C144 1.50(6)
C126 C148 1.51(5)
C126 C149 1.56(5)
C126 C159 1.62(4)
C127 C163 1.56(10)
C127 C164 1.52(6)
C127 C165 1.50(10)
C127 C176 1.47(4)
C127 C177 1.49(4)
C127 C180 1.54(3)
C128 C183 1.54(4)
C128 C184 1.55(5)
C128 C185 1.54(3)
C128 C186 1.54(3)
C128 C187 1.55(4)
C128 C188 1.53(4)
C129 C156 1.54(6)
C129 C157 1.55(5)
C129 C158 1.47(248)
C130 C166 1.50(3)
C130 C167 1.54(3)
C130 C168 1.53(3)
C130 C169 1.53(3)
C130 C170 1.53(3)
C131 C160 1.53(4)
C131 C161 1.54(4)
C131 C162 1.54(7)
C131 C178 1.54(5)
C131 C179 1.54(5)
C131 C182 1.54(6)
C132 C153 1.58(5)
C132 C154 1.55(5)
C132 C155 1.62(5)
C133 C134 1.51(4)
C134 C135 1.43(5)
C150 C151 1.55(9)
C150 C152 2.29(7)
C151 C152 1.37(11)
C160 C162 2.32(6)
C160 C178 1.20(3)
C160 C182 1.80(7)
C161 C178 1.77(4)
C161 C179 1.21(4)
C162 C179 1.74(6)
C163 C176 1.49(12)
C163 C177 1.11(9)
C164 C177 1.75(5)
C164 C180 1.65(4)
C165 C176 1.36(9)
C165 C180 1.14(7)
C166 C167 2.189(9)
C166 C170 2.06(3)
C167 C168 1.43(4)
C167 C169 2.34(2)
C168 C169 1.21(2)
C168 C170 2.386(4)
C169 C170 1.457
C171 C172 1.34(2)
C171 C181 1.89(4)
C172 C173 1.37(2)
C173 C175 1.55(3)
C174 C175 1.61(3)
C175 C181 2.36(4)
C176 C177 2.26(4)
C176 C180 2.19(3)
C183 C186 1.77(4)
C184 C187 1.26(6)
C185 C187 1.74(4)
C185 C188 2.01(4)
C186 C187 2.18(4)
C186 C188 2.34(4)
